data_7115093
loop_
_publ_author_name
'Chavez, Ferman A.'
'Que Jr., Lawrence'
'Tolman, William B.'

_publ_section_title
;
 Metal ion complexation by a new, highly sterically hindered, bowl-shaped
 carboxylate ligand
;
_journal_issue 1
_journal_name_full 'Chemical Communications'
_journal_page_first 111
_journal_paper_doi 10.1039/b006647h
_journal_year 2001
_chemical_formula_sum 'C171 H174 O6'
_chemical_formula_weight 2325.10
_chemical_name_systematic 99264
_space_group_IT_number 2
_symmetry_cell_setting triclinic
_symmetry_space_group_name_Hall '-P 1'
_symmetry_space_group_name_H-M 'P -1'
_atom_sites_solution_hydrogens geom
_atom_sites_solution_primary direct
_atom_sites_solution_secondary difmap
_audit_creation_method SHELXL-97
_cell_angle_alpha 76.040(1)
_cell_angle_beta 82.286(1)
_cell_angle_gamma 84.717(1)
_cell_formula_units_Z 2
_cell_length_a 13.2288(7)
_cell_length_b 21.7697(11)
_cell_length_c 26.0770(13)
_cell_measurement_reflns_used 7323
_cell_measurement_temperature 293(2)
_cell_volume 7208.1(6)
_computing_cell_refinement SAINT
_computing_data_collection SMART
_computing_data_reduction SAINT
_computing_structure_refinement 'SHELXL-97 (Sheldrick, 1997)'
_computing_structure_solution 'SHELXS-97 (Sheldrick, 1990)'
_diffrn_ambient_temperature 153(2)
_diffrn_measured_fraction_theta_full 0.962
_diffrn_measured_fraction_theta_max 0.962
_diffrn_measurement_device_type SMART
_diffrn_measurement_method hemisphere
_diffrn_radiation_monochromator graphite
_diffrn_radiation_source 'fine-focus sealed tube'
_diffrn_radiation_type MoK\a
_diffrn_radiation_wavelength 0.71073
_diffrn_reflns_av_R_equivalents 0.0000
_diffrn_reflns_av_sigmaI/netI 0.1064
_diffrn_reflns_limit_h_max 17
_diffrn_reflns_limit_h_min -16
_diffrn_reflns_limit_k_max 28
_diffrn_reflns_limit_k_min -26
_diffrn_reflns_limit_l_max 33
_diffrn_reflns_limit_l_min 0
_diffrn_reflns_number 63469
_diffrn_reflns_theta_full 27.44
_diffrn_reflns_theta_max 27.44
_diffrn_reflns_theta_min 1.61
_exptl_absorpt_coefficient_mu 0.062
_exptl_absorpt_correction_T_max 1.0000
_exptl_absorpt_correction_T_min 0.8112
_exptl_absorpt_correction_type multi-scan
_exptl_absorpt_process_details 'SADABS, R. Blessing (1995)'
_exptl_crystal_colour colorless
_exptl_crystal_density_diffrn 1.054
_exptl_crystal_density_meas ?
_exptl_crystal_density_method 'not measured'
_exptl_crystal_description block
_exptl_crystal_F_000 2496
_exptl_crystal_size_max 0.35
_exptl_crystal_size_mid 0.30
_exptl_crystal_size_min 0.30
_refine_diff_density_max 0.251
_refine_diff_density_min -0.194
_refine_diff_density_rms 0.039
_refine_ls_extinction_method none
_refine_ls_goodness_of_fit_ref 0.802
_refine_ls_hydrogen_treatment mixed
_refine_ls_matrix_type fullcycle
_refine_ls_number_parameters 1661
_refine_ls_number_reflns 32161
_refine_ls_number_restraints 3
_refine_ls_restrained_S_all 0.802
_refine_ls_R_factor_all 0.1298
_refine_ls_R_factor_gt 0.0541
_refine_ls_shift/su_max 0.708
_refine_ls_shift/su_mean 0.085
_refine_ls_structure_factor_coef Fsqd
_refine_ls_weighting_details 'calc w=1/[\s^2^(Fo^2^)+(0.0662P)^2^+0.0000P] where P=(Fo^2^+2Fc^2^)/3'
_refine_ls_weighting_scheme calc
_refine_ls_wR_factor_gt 0.1178
_refine_ls_wR_factor_ref 0.1389
_reflns_number_gt 14550
_reflns_number_total 32161
_reflns_threshold_expression >2sigma(I)
_cod_data_source_file b006647h.txt
_cod_data_source_block 99264v
_cod_depositor_comments
;
The following automatic conversions were performed:

'_exptl_crystal_density_meas' value 'not measured' was changed to '?'
- the value is perceived as not measured.

Automatic conversion script
Id: cif_fix_values 3008 2015-01-20 13:52:24Z robertas 

The following automatic conversions were performed:

'_exptl_absorpt_correction_type' value 'multi-scans' was replaced
with the value 'multi-scan' as specified in the replacement file
'src/cod-tools/trunk/data/replacement-values/replacement_values.lst'.

Automatic conversion script
Id: cif_fix_values 5376 2017-05-30 11:51:03Z andrius 
;
_cod_original_cell_volume 7208.15(1.07)
_cod_original_sg_symbol_H-M P-1
_cod_database_code 7115093

loop_
_symmetry_equiv_pos_as_xyz
'x, y, z'
'-x, -y, -z'

loop_
_atom_site_label
_atom_site_type_symbol
_atom_site_fract_x
_atom_site_fract_y
_atom_site_fract_z
_atom_site_U_iso_or_equiv
_atom_site_adp_type
_atom_site_occupancy
_atom_site_symmetry_multiplicity
_atom_site_calc_flag
_atom_site_refinement_flags
_atom_site_disorder_assembly
_atom_site_disorder_group
O1A O 1.58312(13) 0.02172(7) 0.94224(6) 0.0570(5) Uani 1 1 d . A 1
H1A H 1.5643 -0.0056 0.9684 0.086 Uiso 1 1 calc R A 1
O2A O 1.45067(12) 0.07459(7) 0.97660(6) 0.0518(4) Uani 1 1 d . A 1
C1A C 1.54374(15) 0.12727(9) 0.89605(7) 0.0320(5) Uani 1 1 d . A 1
C2A C 1.54718(15) 0.12247(9) 0.84316(7) 0.0334(5) Uani 1 1 d . A 1
C3A C 1.56381(16) 0.17695(10) 0.80304(8) 0.0380(5) Uani 1 1 d . A 1
H3A H 1.5654 0.1743 0.7680 0.046 Uiso 1 1 calc R A 1
C4A C 1.57800(16) 0.23481(10) 0.81316(8) 0.0379(5) Uani 1 1 d . A 1
C5A C 1.57487(16) 0.23744(10) 0.86616(8) 0.0371(5) Uani 1 1 d . A 1
H5A H 1.5843 0.2757 0.8738 0.045 Uiso 1 1 calc R A 1
C6A C 1.55814(15) 0.18500(9) 0.90799(7) 0.0335(5) Uani 1 1 d . A 1
C7A C 1.56139(16) 0.18847(9) 0.96579(7) 0.0362(5) Uani 1 1 d . A 1
H7A1 H 1.4985 0.1736 0.9867 0.043 Uiso 1 1 calc R A 1
H7A2 H 1.6170 0.1605 0.9799 0.043 Uiso 1 1 calc R A 1
C8A C 1.57520(17) 0.25439(10) 0.97160(7) 0.0393(5) Uani 1 1 d . A 1
C9A C 1.48920(19) 0.29583(10) 0.97785(8) 0.0452(6) Uani 1 1 d . A 1
C10A C 1.5024(2) 0.35950(11) 0.97391(9) 0.0626(8) Uani 1 1 d . A 1
H10A H 1.4457 0.3868 0.9778 0.075 Uiso 1 1 calc R A 1
C11A C 1.5985(2) 0.38225(12) 0.96429(9) 0.0658(8) Uani 1 1 d . A 1
H11A H 1.6064 0.4251 0.9592 0.079 Uiso 1 1 calc R A 1
C12A C 1.6828(2) 0.34057(12) 0.96224(8) 0.0594(7) Uani 1 1 d . A 1
H12A H 1.7475 0.3557 0.9574 0.071 Uiso 1 1 calc R A 1
C13A C 1.67306(18) 0.27600(11) 0.96735(8) 0.0449(6) Uani 1 1 d . A 1
C14A C 1.76629(19) 0.23150(12) 0.97329(9) 0.0538(7) Uani 1 1 d . A 1
C15A C 1.78145(19) 0.19384(12) 1.02414(9) 0.0558(7) Uani 1 1 d . A 1
C16A C 1.8682(2) 0.15449(15) 1.03077(12) 0.0806(9) Uani 1 1 d . A 1
H16A H 1.8777 0.1302 1.0643 0.097 Uiso 1 1 calc R A 1
C17A C 1.9404(2) 0.15071(18) 0.98875(14) 0.1026(12) Uani 1 1 d . A 1
H17A H 1.9979 0.1234 0.9937 0.123 Uiso 1 1 calc R A 1
C18A C 1.9276(2) 0.18747(17) 0.93910(12) 0.0910(10) Uani 1 1 d . A 1
H18A H 1.9774 0.1852 0.9108 0.109 Uiso 1 1 calc R A 1
C19A C 1.8405(2) 0.22841(14) 0.93049(10) 0.0651(8) Uani 1 1 d . A 1
C20A C 1.8297(2) 0.26808(15) 0.87529(10) 0.0792(9) Uani 1 1 d . A 1
H20A H 1.7729 0.2551 0.8622 0.119 Uiso 1 1 calc R A 1
H20B H 1.8908 0.2626 0.8522 0.119 Uiso 1 1 calc R A 1
H20C H 1.8184 0.3116 0.8765 0.119 Uiso 1 1 calc R A 1
C21A C 1.7050(2) 0.19596(13) 1.07175(9) 0.0674(8) Uani 1 1 d . A 1
H21A H 1.6791 0.2386 1.0702 0.101 Uiso 1 1 calc R A 1
H21B H 1.7372 0.1803 1.1034 0.101 Uiso 1 1 calc R A 1
H21C H 1.6499 0.1703 1.0721 0.101 Uiso 1 1 calc R A 1
C22A C 1.38335(19) 0.27259(11) 0.99106(8) 0.0486(6) Uani 1 1 d . A 1
C23A C 1.35292(19) 0.23626(11) 1.04255(8) 0.0483(6) Uani 1 1 d . A 1
C24A C 1.25555(19) 0.21535(12) 1.05444(9) 0.0588(7) Uani 1 1 d . A 1
H24A H 1.2360 0.1907 1.0880 0.071 Uiso 1 1 calc R A 1
C25A C 1.1865(2) 0.23001(14) 1.01788(10) 0.0700(8) Uani 1 1 d . A 1
H25A H 1.1212 0.2156 1.0267 0.084 Uiso 1 1 calc R A 1
C26A C 1.2157(2) 0.26633(14) 0.96805(10) 0.0741(9) Uani 1 1 d . A 1
H26A H 1.1691 0.2767 0.9435 0.089 Uiso 1 1 calc R A 1
C27A C 1.3130(2) 0.28765(13) 0.95388(9) 0.0622(7) Uani 1 1 d . A 1
C28A C 1.3421(2) 0.32577(15) 0.89746(10) 0.0859(10) Uani 1 1 d . A 1
H28A H 1.3824 0.3596 0.8984 0.129 Uiso 1 1 calc R A 1
H28B H 1.2814 0.3427 0.8817 0.129 Uiso 1 1 calc R A 1
H28C H 1.3806 0.2990 0.8769 0.129 Uiso 1 1 calc R A 1
C29A C 1.4247(2) 0.21989(12) 1.08451(8) 0.0617(7) Uani 1 1 d . A 1
H29A H 1.3862 0.2144 1.1189 0.093 Uiso 1 1 calc R A 1
H29B H 1.4697 0.2533 1.0795 0.093 Uiso 1 1 calc R A 1
H29C H 1.4638 0.1816 1.0818 0.093 Uiso 1 1 calc R A 1
C30A C 1.5973(2) 0.29346(11) 0.76732(8) 0.0527(7) Uani 1 1 d . A 1
C31A C 1.6044(3) 0.35343(14) 0.78691(12) 0.0781(17) Uani 0.838(5) 1 d PD A 1
H31A H 1.6153 0.3884 0.7570 0.117 Uiso 0.838(5) 1 calc PR A 1
H31B H 1.6603 0.3479 0.8076 0.117 Uiso 0.838(5) 1 calc PR A 1
H31C H 1.5422 0.3614 0.8083 0.117 Uiso 0.838(5) 1 calc PR A 1
C32A C 1.5160(4) 0.30387(18) 0.73117(15) 0.102(2) Uani 0.838(5) 1 d PD A 1
H32A H 1.5299 0.3400 0.7027 0.153 Uiso 0.838(5) 1 calc PR A 1
H32B H 1.4511 0.3108 0.7507 0.153 Uiso 0.838(5) 1 calc PR A 1
H32C H 1.5150 0.2675 0.7170 0.153 Uiso 0.838(5) 1 calc PR A 1
C33A C 1.7027(3) 0.28099(17) 0.73634(13) 0.0911(16) Uani 0.838(5) 1 d PD A 1
H33A H 1.7014 0.2440 0.7229 0.137 Uiso 0.838(5) 1 calc PR A 1
H33B H 1.7544 0.2748 0.7596 0.137 Uiso 0.838(5) 1 calc PR A 1
H33C H 1.7172 0.3165 0.7074 0.137 Uiso 0.838(5) 1 calc PR A 1
C31D C 1.5026(13) 0.3449(8) 0.7718(8) 0.088(8) Uani 0.162(5) 1 d PD A 2
H31D H 1.4401 0.3264 0.7711 0.132 Uiso 0.162(5) 1 calc PR A 2
H31E H 1.5115 0.3808 0.7425 0.132 Uiso 0.162(5) 1 calc PR A 2
H31F H 1.5003 0.3580 0.8044 0.132 Uiso 0.162(5) 1 calc PR A 2
C32D C 1.592(2) 0.2812(9) 0.7087(6) 0.109(11) Uani 0.162(5) 1 d PD A 2
H32D H 1.5901 0.3208 0.6832 0.163 Uiso 0.162(5) 1 calc PR A 2
H32E H 1.5319 0.2598 0.7092 0.163 Uiso 0.162(5) 1 calc PR A 2
H32F H 1.6511 0.2559 0.6991 0.163 Uiso 0.162(5) 1 calc PR A 2
C33D C 1.6897(13) 0.3242(9) 0.7658(6) 0.074(7) Uani 0.162(5) 1 d PD A 2
H33D H 1.6926 0.3334 0.7995 0.111 Uiso 0.162(5) 1 calc PR A 2
H33E H 1.6905 0.3627 0.7389 0.111 Uiso 0.162(5) 1 calc PR A 2
H33F H 1.7475 0.2970 0.7578 0.111 Uiso 0.162(5) 1 calc PR A 2
C34A C 1.52469(16) 0.07057(9) 0.94093(7) 0.0344(5) Uani 1 1 d . . .
C35A C 1.53775(17) 0.05939(9) 0.82918(7) 0.0373(5) Uani 1 1 d . . .
H35A H 1.6059 0.0407 0.8227 0.045 Uiso 1 1 calc R A 1
H35B H 1.5033 0.0317 0.8599 0.045 Uiso 1 1 calc R A 1
C36A C 1.48184(16) 0.06071(9) 0.78174(8) 0.0335(5) Uani 1 1 d . A .
C37A C 1.37489(17) 0.07336(10) 0.78513(9) 0.0424(6) Uani 1 1 d . . .
C38A C 1.32354(17) 0.07204(10) 0.74272(9) 0.0486(6) Uani 1 1 d . A .
H38A H 1.2533 0.0801 0.7454 0.058 Uiso 1 1 calc R . .
C39A C 1.37456(18) 0.05898(10) 0.69663(9) 0.0482(6) Uani 1 1 d . . .
H39A H 1.3393 0.0588 0.6683 0.058 Uiso 1 1 calc R A .
C40A C 1.47897(17) 0.04609(10) 0.69311(8) 0.0397(5) Uani 1 1 d . A .
H40A H 1.5136 0.0372 0.6621 0.048 Uiso 1 1 calc R . .
C41A C 1.53349(15) 0.04617(9) 0.73515(7) 0.0317(5) Uani 1 1 d . . .
C42A C 1.64635(15) 0.02900(9) 0.72939(7) 0.0324(5) Uani 1 1 d . A .
C43A C 1.71329(16) 0.07207(10) 0.69582(8) 0.0379(5) Uani 1 1 d . . .
C44A C 1.81733(17) 0.05538(11) 0.69147(10) 0.0522(6) Uani 1 1 d . A .
H44A H 1.8621 0.0838 0.6700 0.063 Uiso 1 1 calc R . .
C45A C 1.85576(18) -0.00266(12) 0.71846(10) 0.0570(7) Uani 1 1 d . . .
H45A H 1.9255 -0.0129 0.7150 0.068 Uiso 1 1 calc R A .
C46A C 1.78981(18) -0.04497(11) 0.75042(9) 0.0509(6) Uani 1 1 d . A .
H46A H 1.8156 -0.0838 0.7685 0.061 Uiso 1 1 calc R . .
C47A C 1.68477(17) -0.03058(10) 0.75607(8) 0.0391(5) Uani 1 1 d . . .
C48A C 1.61522(19) -0.07957(11) 0.78978(10) 0.0564(7) Uani 1 1 d . A .
H48A H 1.5961 -0.0704 0.8239 0.085 Uiso 1 1 calc R . .
H48B H 1.6501 -0.1204 0.7939 0.085 Uiso 1 1 calc R . .
H48C H 1.5553 -0.0790 0.7729 0.085 Uiso 1 1 calc R . .
C49A C 1.67512(17) 0.13472(10) 0.66394(9) 0.0496(6) Uani 1 1 d . A .
H49A H 1.7270 0.1644 0.6577 0.074 Uiso 1 1 calc R . .
H49B H 1.6153 0.1500 0.6832 0.074 Uiso 1 1 calc R . .
H49C H 1.6588 0.1297 0.6307 0.074 Uiso 1 1 calc R . .
C50A C 1.31549(18) 0.08797(13) 0.83418(10) 0.0594(7) Uani 1 1 d . A .
C51A C 1.2938(2) 0.03905(15) 0.87857(11) 0.0761(9) Uani 1 1 d . . .
C52A C 1.2392(3) 0.0544(2) 0.92490(13) 0.1129(13) Uani 1 1 d . A .
H52A H 1.2232 0.0230 0.9551 0.135 Uiso 1 1 calc R . .
C53A C 1.2102(3) 0.1173(2) 0.92437(16) 0.1290(17) Uani 1 1 d . . .
H53A H 1.1777 0.1276 0.9552 0.155 Uiso 1 1 calc R A .
C54A C 1.2284(3) 0.1643(2) 0.87944(17) 0.1231(15) Uani 1 1 d . A .
H54A H 1.2049 0.2054 0.8798 0.148 Uiso 1 1 calc R . .
C55A C 1.2804(2) 0.15134(15) 0.83427(12) 0.0798(9) Uani 1 1 d . . .
C56A C 1.2970(2) 0.20442(14) 0.78554(14) 0.0988(11) Uani 1 1 d . A .
H56A H 1.2794 0.2440 0.7951 0.148 Uiso 1 1 calc R . .
H56B H 1.2549 0.2000 0.7598 0.148 Uiso 1 1 calc R . .
H56C H 1.3672 0.2030 0.7708 0.148 Uiso 1 1 calc R . .
C57A C 1.3242(2) -0.02917(14) 0.87879(11) 0.0915(11) Uani 1 1 d . A .
H57A H 1.2649 -0.0534 0.8888 0.137 Uiso 1 1 calc R . .
H57B H 1.3724 -0.0450 0.9037 0.137 Uiso 1 1 calc R . .
H57C H 1.3546 -0.0324 0.8440 0.137 Uiso 1 1 calc R . .
O1B O 1.07326(10) 0.28735(7) 0.41722(5) 0.0364(3) Uani 1 1 d . B 2
H1B H 1.0422 0.2943 0.3912 0.055 Uiso 1 1 calc R B 2
O2B O 1.20568(10) 0.30409(6) 0.35439(5) 0.0330(3) Uani 1 1 d . B 2
C1B C 1.23711(13) 0.28558(8) 0.44484(7) 0.0229(4) Uani 1 1 d . B 2
C2B C 1.22962(14) 0.23363(8) 0.48931(7) 0.0252(4) Uani 1 1 d . B 2
C3B C 1.29421(14) 0.22871(9) 0.52797(7) 0.0278(4) Uani 1 1 d . B 2
H3B H 1.2892 0.1947 0.5571 0.033 Uiso 1 1 calc R B 2
C4B C 1.36595(14) 0.27242(9) 0.52486(7) 0.0281(4) Uani 1 1 d . B 2
C5B C 1.37111(14) 0.32320(9) 0.48042(7) 0.0281(4) Uani 1 1 d . B 2
H5B H 1.4182 0.3532 0.4776 0.034 Uiso 1 1 calc R B 2
C6B C 1.30894(13) 0.33078(8) 0.44038(7) 0.0246(4) Uani 1 1 d . B 2
C7B C 1.32658(15) 0.38553(8) 0.39192(7) 0.0272(4) Uani 1 1 d . B 2
H7B1 H 1.3888 0.3752 0.3708 0.033 Uiso 1 1 calc R B 2
H7B2 H 1.2713 0.3881 0.3707 0.033 Uiso 1 1 calc R B 2
C8B C 1.33472(14) 0.45080(9) 0.40170(7) 0.0258(4) Uani 1 1 d . B 2
C9B C 1.42718(14) 0.48146(9) 0.38721(7) 0.0274(4) Uani 1 1 d . B 2
C10B C 1.42893(15) 0.54388(9) 0.39131(7) 0.0329(5) Uani 1 1 d . B 2
H10B H 1.4894 0.5643 0.3810 0.040 Uiso 1 1 calc R B 2
C11B C 1.34297(16) 0.57573(10) 0.41027(8) 0.0374(5) Uani 1 1 d . B 2
H11B H 1.3455 0.6172 0.4127 0.045 Uiso 1 1 calc R B 2
C13B C 1.24741(14) 0.48335(9) 0.42127(7) 0.0289(5) Uani 1 1 d . B 2
C12B C 1.25297(15) 0.54531(9) 0.42568(8) 0.0346(5) Uani 1 1 d . B 2
H12B H 1.1953 0.5664 0.4392 0.042 Uiso 1 1 calc R B 2
C14B C 1.14543(14) 0.45483(9) 0.43525(8) 0.0311(5) Uani 1 1 d . B 2
C15B C 1.11102(15) 0.42697(10) 0.48834(8) 0.0378(5) Uani 1 1 d . B 2
C16B C 1.01501(17) 0.40261(11) 0.49984(10) 0.0528(6) Uani 1 1 d . B 2
H16B H 0.9923 0.3829 0.5346 0.063 Uiso 1 1 calc R B 2
C17B C 0.95293(18) 0.40714(12) 0.46083(11) 0.0621(8) Uani 1 1 d . B 2
H17B H 0.8886 0.3913 0.4695 0.075 Uiso 1 1 calc R B 2
C18B C 0.98610(17) 0.43517(11) 0.40889(10) 0.0533(7) Uani 1 1 d . B 2
H18B H 0.9439 0.4382 0.3828 0.064 Uiso 1 1 calc R B 2
C19B C 1.08249(16) 0.45893(10) 0.39540(8) 0.0402(5) Uani 1 1 d . B 2
C20B C 1.11864(19) 0.48877(12) 0.33822(9) 0.0603(7) Uani 1 1 d . B 2
H20D H 1.1527 0.5261 0.3365 0.091 Uiso 1 1 calc R B 2
H20E H 1.0612 0.4995 0.3185 0.091 Uiso 1 1 calc R B 2
H20F H 1.1649 0.4596 0.3234 0.091 Uiso 1 1 calc R B 2
C21B C 1.17424(18) 0.42340(12) 0.53277(8) 0.0511(6) Uani 1 1 d . B 2
H21D H 1.2452 0.4227 0.5192 0.077 Uiso 1 1 calc R B 2
H21E H 1.1608 0.3858 0.5597 0.077 Uiso 1 1 calc R B 2
H21F H 1.1570 0.4595 0.5476 0.077 Uiso 1 1 calc R B 2
C22B C 1.52488(14) 0.44855(9) 0.36884(7) 0.0296(5) Uani 1 1 d . B 2
C23B C 1.54175(15) 0.43370(9) 0.31877(8) 0.0342(5) Uani 1 1 d . B 2
C24B C 1.63349(17) 0.40156(10) 0.30489(9) 0.0472(6) Uani 1 1 d . B 2
H24B H 1.6446 0.3907 0.2723 0.057 Uiso 1 1 calc R B 2
C25B C 1.70749(18) 0.38579(11) 0.33854(10) 0.0537(7) Uani 1 1 d . B 2
H25B H 1.7681 0.3646 0.3285 0.064 Uiso 1 1 calc R B 2
C26B C 1.69198(16) 0.40127(10) 0.38706(9) 0.0462(6) Uani 1 1 d . B 2
H26B H 1.7426 0.3905 0.4095 0.055 Uiso 1 1 calc R B 2
C27B C 1.60212(15) 0.43273(9) 0.40321(8) 0.0340(5) Uani 1 1 d . B 2
C28B C 1.59009(17) 0.44933(11) 0.45668(8) 0.0451(6) Uani 1 1 d . B 2
H28D H 1.6058 0.4924 0.4521 0.068 Uiso 1 1 calc R B 2
H28E H 1.6356 0.4223 0.4789 0.068 Uiso 1 1 calc R B 2
H28F H 1.5212 0.4439 0.4730 0.068 Uiso 1 1 calc R B 2
C29B C 1.46496(18) 0.45346(11) 0.27921(8) 0.0483(6) Uani 1 1 d . B 2
H29D H 1.4983 0.4752 0.2458 0.072 Uiso 1 1 calc R B 2
H29E H 1.4121 0.4808 0.2920 0.072 Uiso 1 1 calc R B 2
H29F H 1.4358 0.4168 0.2748 0.072 Uiso 1 1 calc R B 2
C30B C 1.43815(16) 0.26749(9) 0.56724(8) 0.0354(5) Uani 1 1 d . B 2
C31B C 1.42239(18) 0.20907(10) 0.61284(8) 0.0496(6) Uani 1 1 d . B 2
H31D H 1.3528 0.2096 0.6287 0.074 Uiso 1 1 calc R B 2
H31E H 1.4664 0.2092 0.6390 0.074 Uiso 1 1 calc R B 2
H31F H 1.4381 0.1718 0.5994 0.074 Uiso 1 1 calc R B 2
C32B C 1.41767(19) 0.32664(11) 0.59056(9) 0.0546(7) Uani 1 1 d . B 2
H32D H 1.4295 0.3637 0.5628 0.082 Uiso 1 1 calc R B 2
H32E H 1.4625 0.3244 0.6168 0.082 Uiso 1 1 calc R B 2
H32F H 1.3483 0.3285 0.6066 0.082 Uiso 1 1 calc R B 2
C33B C 1.54926(16) 0.26425(12) 0.54169(10) 0.0563(7) Uani 1 1 d . B 2
H33D H 1.5626 0.2267 0.5286 0.084 Uiso 1 1 calc R B 2
H33E H 1.5941 0.2637 0.5676 0.084 Uiso 1 1 calc R B 2
H33F H 1.5605 0.3004 0.5129 0.084 Uiso 1 1 calc R B 2
C34B C 1.17052(14) 0.29284(8) 0.40174(7) 0.0251(4) Uani 1 1 d . B 2
C35B C 1.15277(15) 0.18385(9) 0.49352(7) 0.0306(5) Uani 1 1 d . B 2
H35C H 1.0848 0.2040 0.4960 0.037 Uiso 1 1 calc R B 2
H35D H 1.1632 0.1694 0.4609 0.037 Uiso 1 1 calc R B 2
C36B C 1.15672(15) 0.12656(9) 0.53964(7) 0.0306(5) Uani 1 1 d . B 2
C37B C 1.09351(15) 0.12606(10) 0.58767(8) 0.0360(5) Uani 1 1 d . B 2
C38B C 1.09893(16) 0.07296(10) 0.62965(8) 0.0434(6) Uani 1 1 d . B 2
H38B H 1.0580 0.0727 0.6615 0.052 Uiso 1 1 calc R B 2
C39B C 1.16384(17) 0.02063(10) 0.62500(9) 0.0472(6) Uani 1 1 d . B 2
H39B H 1.1670 -0.0140 0.6535 0.057 Uiso 1 1 calc R B 2
C40B C 1.22364(17) 0.02088(10) 0.57737(8) 0.0428(6) Uani 1 1 d . B 2
H40B H 1.2663 -0.0143 0.5739 0.051 Uiso 1 1 calc R B 2
C41B C 1.22136(15) 0.07277(9) 0.53432(8) 0.0353(5) Uani 1 1 d . B 2
C42B C 1.28085(17) 0.06859(9) 0.48216(8) 0.0408(5) Uani 1 1 d . B 2
C43B C 1.22940(19) 0.05317(10) 0.44366(9) 0.0487(6) Uani 1 1 d . B 2
C44B C 1.2815(2) 0.05234(11) 0.39377(10) 0.0690(8) Uani 1 1 d . B 2
H44B H 1.2477 0.0426 0.3682 0.083 Uiso 1 1 calc R B 2
C45B C 1.3826(2) 0.06590(12) 0.38212(11) 0.0745(9) Uani 1 1 d . B 2
H45B H 1.4159 0.0672 0.3483 0.089 Uiso 1 1 calc R B 2
C46B C 1.4349(2) 0.07763(11) 0.42096(11) 0.0681(8) Uani 1 1 d . B 2
H46B H 1.5038 0.0849 0.4132 0.082 Uiso 1 1 calc R B 2
C47B C 1.38555(18) 0.07874(10) 0.47145(9) 0.0502(6) Uani 1 1 d . B 2
C48B C 1.44589(18) 0.09067(12) 0.51276(11) 0.0638(7) Uani 1 1 d . B 2
H48D H 1.4088 0.0775 0.5473 0.096 Uiso 1 1 calc R B 2
H48E H 1.4566 0.1348 0.5058 0.096 Uiso 1 1 calc R B 2
H48F H 1.5105 0.0673 0.5114 0.096 Uiso 1 1 calc R B 2
C49B C 1.1191(2) 0.03670(12) 0.45592(10) 0.0642(8) Uani 1 1 d . B 2
H49D H 1.1005 0.0202 0.4280 0.096 Uiso 1 1 calc R B 2
H49E H 1.0766 0.0738 0.4589 0.096 Uiso 1 1 calc R B 2
H49F H 1.1101 0.0056 0.4887 0.096 Uiso 1 1 calc R B 2
C50B C 1.01670(16) 0.17978(10) 0.59399(8) 0.0410(5) Uani 1 1 d . B 2
C51B C 0.92760(17) 0.18772(11) 0.56872(9) 0.0482(6) Uani 1 1 d . B 2
C52B C 0.85721(19) 0.23784(12) 0.57479(11) 0.0648(8) Uani 1 1 d . B 2
H52B H 0.7995 0.2444 0.5573 0.078 Uiso 1 1 calc R B 2
C53B C 0.8720(2) 0.27753(13) 0.60621(12) 0.0754(9) Uani 1 1 d . B 2
H53B H 0.8241 0.3102 0.6101 0.091 Uiso 1 1 calc R B 2
C54B C 0.9582(2) 0.26882(12) 0.63195(11) 0.0670(8) Uani 1 1 d . B 2
H54B H 0.9675 0.2955 0.6534 0.080 Uiso 1 1 calc R B 2
C55B C 1.03126(18) 0.22037(11) 0.62612(9) 0.0521(6) Uani 1 1 d . B 2
C56B C 1.1252(2) 0.21389(14) 0.65441(11) 0.0760(9) Uani 1 1 d . B 2
H56D H 1.1441 0.1701 0.6671 0.114 Uiso 1 1 calc R B 2
H56E H 1.1109 0.2336 0.6838 0.114 Uiso 1 1 calc R B 2
H56F H 1.1802 0.2339 0.6303 0.114 Uiso 1 1 calc R B 2
C57B C 0.90493(19) 0.14315(13) 0.53624(10) 0.0657(8) Uani 1 1 d . B 2
H57D H 0.9388 0.1557 0.5009 0.099 Uiso 1 1 calc R B 2
H57E H 0.8328 0.1443 0.5351 0.099 Uiso 1 1 calc R B 2
H57F H 0.9288 0.1011 0.5521 0.099 Uiso 1 1 calc R B 2
O1C O 1.09621(10) 0.34834(7) 0.27500(5) 0.0366(3) Uani 1 1 d . C 3
H1C H 1.1263 0.3374 0.3013 0.055 Uiso 1 1 calc R C 3
O2C O 0.96259(10) 0.32209(6) 0.33554(5) 0.0345(3) Uani 1 1 d . C 3
C1C C 0.93537(14) 0.35687(9) 0.24384(7) 0.0252(4) Uani 1 1 d . C 3
C2C C 0.86148(14) 0.31527(9) 0.24137(7) 0.0265(4) Uani 1 1 d . C 3
C3C C 0.80352(15) 0.33077(9) 0.19910(7) 0.0318(5) Uani 1 1 d . C 3
H3C H 0.7548 0.3035 0.1976 0.038 Uiso 1 1 calc R C 3
C4C C 0.81529(15) 0.38565(10) 0.15871(7) 0.0333(5) Uani 1 1 d . C 3
C5C C 0.88863(15) 0.42546(9) 0.16246(7) 0.0320(5) Uani 1 1 d . C 3
H5C H 0.8981 0.4620 0.1360 0.038 Uiso 1 1 calc R C 3
C6C C 0.94869(14) 0.41311(9) 0.20411(7) 0.0267(4) Uani 1 1 d . C 3
C7C C 1.02311(15) 0.46137(9) 0.20756(7) 0.0300(5) Uani 1 1 d . C 3
H7C1 H 1.0080 0.4718 0.2418 0.036 Uiso 1 1 calc R C 3
H7C2 H 1.0918 0.4422 0.2054 0.036 Uiso 1 1 calc R C 3
C8C C 1.01935(15) 0.52164(9) 0.16469(7) 0.0301(5) Uani 1 1 d . C 3
C9C C 1.08364(15) 0.52547(9) 0.11654(7) 0.0315(5) Uani 1 1 d . C 3
C10C C 1.07238(15) 0.57859(10) 0.07495(8) 0.0376(5) Uani 1 1 d . C 3
H10C H 1.1120 0.5804 0.0425 0.045 Uiso 1 1 calc R C 3
C11C C 1.00376(16) 0.62826(10) 0.08106(8) 0.0439(6) Uani 1 1 d . C 3
H11C H 0.9964 0.6627 0.0528 0.053 Uiso 1 1 calc R C 3
C12C C 0.94593(16) 0.62652(10) 0.12955(8) 0.0407(5) Uani 1 1 d . C 3
H12C H 0.9024 0.6609 0.1341 0.049 Uiso 1 1 calc R C 3
C13C C 0.95199(15) 0.57386(9) 0.17171(8) 0.0328(5) Uani 1 1 d . C 3
C14C C 0.89212(16) 0.57592(9) 0.22485(8) 0.0362(5) Uani 1 1 d . C 3
C15C C 0.79160(17) 0.55773(10) 0.23837(8) 0.0413(5) Uani 1 1 d . C 3
C16C C 0.74264(18) 0.55885(11) 0.28888(9) 0.0515(6) Uani 1 1 d . C 3
H16C H 0.6764 0.5461 0.2983 0.062 Uiso 1 1 calc R C 3
C17C C 0.79039(19) 0.57845(12) 0.32500(9) 0.0590(7) Uani 1 1 d . C 3
H17C H 0.7574 0.5776 0.3588 0.071 Uiso 1 1 calc R C 3
C18C C 0.88776(19) 0.59953(11) 0.31084(9) 0.0522(6) Uani 1 1 d . C 3
H18C H 0.9190 0.6142 0.3349 0.063 Uiso 1 1 calc R C 3
C19C C 0.93918(17) 0.59893(10) 0.26110(8) 0.0418(5) Uani 1 1 d . C 3
C20C C 1.04440(18) 0.62457(12) 0.24616(9) 0.0554(7) Uani 1 1 d . C 3
H20G H 1.0416 0.6623 0.2186 0.083 Uiso 1 1 calc R C 3
H20H H 1.0912 0.5937 0.2339 0.083 Uiso 1 1 calc R C 3
H20I H 1.0669 0.6339 0.2766 0.083 Uiso 1 1 calc R C 3
C21C C 0.73336(17) 0.53663(11) 0.20075(9) 0.0509(6) Uani 1 1 d . C 3
H21G H 0.7679 0.5482 0.1654 0.076 Uiso 1 1 calc R C 3
H21H H 0.6659 0.5565 0.2018 0.076 Uiso 1 1 calc R C 3
H21I H 0.7292 0.4918 0.2111 0.076 Uiso 1 1 calc R C 3
C22C C 1.16985(15) 0.47714(9) 0.10968(7) 0.0345(5) Uani 1 1 d . C 3
C23C C 1.25739(16) 0.47742(10) 0.13456(8) 0.0410(5) Uani 1 1 d . C 3
C24C C 1.34016(18) 0.43468(12) 0.12709(10) 0.0578(7) Uani 1 1 d . C 3
H24C H 1.3978 0.4344 0.1437 0.069 Uiso 1 1 calc R C 3
C25C C 1.3373(2) 0.39283(12) 0.09522(10) 0.0647(7) Uani 1 1 d . C 3
H25C H 1.3927 0.3648 0.0904 0.078 Uiso 1 1 calc R C 3
C26C C 1.25169(19) 0.39309(11) 0.07065(9) 0.0550(7) Uani 1 1 d . C 3
H26C H 1.2501 0.3651 0.0492 0.066 Uiso 1 1 calc R C 3
C27C C 1.16730(16) 0.43454(10) 0.07726(8) 0.0408(5) Uani 1 1 d . C 3
C28C C 1.07536(18) 0.43077(12) 0.04991(9) 0.0534(7) Uani 1 1 d . C 3
H28G H 1.0295 0.4020 0.0732 0.080 Uiso 1 1 calc R C 3
H28H H 1.0971 0.4162 0.0182 0.080 Uiso 1 1 calc R C 3
H28I H 1.0413 0.4717 0.0410 0.080 Uiso 1 1 calc R C 3
C29C C 1.26577(17) 0.52329(11) 0.16859(9) 0.0514(6) Uani 1 1 d . C 3
H29G H 1.2411 0.5645 0.1513 0.077 Uiso 1 1 calc R C 3
H29H H 1.3357 0.5244 0.1738 0.077 Uiso 1 1 calc R C 3
H29I H 1.2258 0.5100 0.2023 0.077 Uiso 1 1 calc R C 3
C30C C 0.74981(17) 0.39970(11) 0.11272(8) 0.0478(6) Uani 1 1 d . C 3
C31C C 0.7709(2) 0.46213(12) 0.07259(9) 0.0618(7) Uani 1 1 d . C 3
H31G H 0.7555 0.4963 0.0900 0.093 Uiso 1 1 calc R C 3
H31H H 0.7291 0.4674 0.0445 0.093 Uiso 1 1 calc R C 3
H31I H 0.8414 0.4617 0.0582 0.093 Uiso 1 1 calc R C 3
C32C C 0.63690(19) 0.40147(17) 0.13409(11) 0.0984(12) Uani 1 1 d . C 3
H32G H 0.6218 0.3626 0.1590 0.148 Uiso 1 1 calc R C 3
H32H H 0.5967 0.4072 0.1053 0.148 Uiso 1 1 calc R C 3
H32I H 0.6213 0.4357 0.1513 0.148 Uiso 1 1 calc R C 3
C33C C 0.7758(3) 0.34651(14) 0.08266(11) 0.0978(11) Uani 1 1 d . C 3
H33G H 0.8460 0.3474 0.0678 0.147 Uiso 1 1 calc R C 3
H33H H 0.7334 0.3526 0.0547 0.147 Uiso 1 1 calc R C 3
H33I H 0.7640 0.3066 0.1067 0.147 Uiso 1 1 calc R C 3
C34C C 0.99917(14) 0.34117(8) 0.28876(7) 0.0256(4) Uani 1 1 d . C 3
C35C C 0.83778(15) 0.25583(9) 0.28431(7) 0.0295(5) Uani 1 1 d . C 3
H35E H 0.8906 0.2478 0.3076 0.035 Uiso 1 1 calc R C 3
H35F H 0.7741 0.2641 0.3052 0.035 Uiso 1 1 calc R C 3
C36C C 0.82917(15) 0.19608(9) 0.26550(7) 0.0306(5) Uani 1 1 d . C 3
C37C C 0.73527(15) 0.16771(9) 0.27264(8) 0.0341(5) Uani 1 1 d . C 3
C38C C 0.73152(17) 0.11129(10) 0.25657(9) 0.0455(6) Uani 1 1 d . C 3
H38C H 0.6699 0.0923 0.2617 0.055 Uiso 1 1 calc R C 3
C39C C 0.81717(18) 0.08368(10) 0.23343(9) 0.0478(6) Uani 1 1 d . C 3
H39C H 0.8130 0.0468 0.2224 0.057 Uiso 1 1 calc R C 3
C40C C 0.90964(17) 0.11106(10) 0.22655(8) 0.0442(6) Uani 1 1 d . C 3
H40C H 0.9674 0.0923 0.2108 0.053 Uiso 1 1 calc R C 3
C41C C 0.91738(15) 0.16663(9) 0.24299(7) 0.0344(5) Uani 1 1 d . C 3
C42C C 1.02046(16) 0.19291(10) 0.23710(9) 0.0396(5) Uani 1 1 d . C 3
C43C C 1.06183(17) 0.22688(11) 0.18695(9) 0.0485(6) Uani 1 1 d . C 3
C44C C 1.1587(2) 0.24906(13) 0.18246(12) 0.0719(9) Uani 1 1 d . C 3
H44C H 1.1866 0.2724 0.1499 0.086 Uiso 1 1 calc R C 3
C45C C 1.2136(2) 0.23746(14) 0.22451(13) 0.0807(10) Uani 1 1 d . C 3
H45C H 1.2784 0.2523 0.2202 0.097 Uiso 1 1 calc R C 3
C46C C 1.17306(19) 0.20370(13) 0.27353(12) 0.0703(9) Uani 1 1 d . C 3
H46C H 1.2110 0.1959 0.3020 0.084 Uiso 1 1 calc R C 3
C47C C 1.07588(17) 0.18116(11) 0.28079(10) 0.0503(6) Uani 1 1 d . C 3
C48C C 1.0351(2) 0.14425(13) 0.33478(10) 0.0688(8) Uani 1 1 d . C 3
H48G H 0.9764 0.1669 0.3485 0.103 Uiso 1 1 calc R C 3
H48H H 1.0866 0.1384 0.3582 0.103 Uiso 1 1 calc R C 3
H48I H 1.0162 0.1040 0.3321 0.103 Uiso 1 1 calc R C 3
C49C C 1.0044(2) 0.23963(13) 0.13943(9) 0.0652(8) Uani 1 1 d . C 3
H49G H 1.0057 0.2019 0.1268 0.098 Uiso 1 1 calc R C 3
H49H H 1.0356 0.2721 0.1120 0.098 Uiso 1 1 calc R C 3
H49I H 0.9351 0.2530 0.1492 0.098 Uiso 1 1 calc R C 3
C50C C 0.63896(16) 0.19645(10) 0.29660(9) 0.0427(6) Uani 1 1 d . C 3
C51C C 0.56122(18) 0.22225(11) 0.26443(11) 0.0587(7) Uani 1 1 d . C 3
C52C C 0.4727(2) 0.24971(13) 0.28706(15) 0.0844(10) Uani 1 1 d . C 3
H52C H 0.4218 0.2676 0.2660 0.101 Uiso 1 1 calc R C 3
C53C C 0.4595(2) 0.25075(14) 0.33959(15) 0.0915(12) Uani 1 1 d . C 3
H53C H 0.3995 0.2689 0.3539 0.110 Uiso 1 1 calc R C 3
C54C C 0.5339(2) 0.22521(13) 0.37147(12) 0.0758(9) Uani 1 1 d . C 3
H54C H 0.5242 0.2265 0.4070 0.091 Uiso 1 1 calc R C 3
C55C C 0.62506(18) 0.19696(11) 0.35047(10) 0.0520(7) Uani 1 1 d . C 3
C56C C 0.7039(2) 0.16791(12) 0.38703(9) 0.0683(8) Uani 1 1 d . C 3
H56G H 0.7434 0.1350 0.3737 0.102 Uiso 1 1 calc R C 3
H56H H 0.6704 0.1507 0.4218 0.102 Uiso 1 1 calc R C 3
H56I H 0.7478 0.1996 0.3889 0.102 Uiso 1 1 calc R C 3
C57C C 0.5708(2) 0.22066(14) 0.20632(11) 0.0780(9) Uani 1 1 d . C 3
H57A H 0.6399 0.2272 0.1907 0.117 Uiso 1 1 calc R C 3
H57B H 0.5265 0.2533 0.1883 0.117 Uiso 1 1 calc R C 3
H57C H 0.5523 0.1805 0.2032 0.117 Uiso 1 1 calc R C 3

loop_
_atom_site_aniso_label
_atom_site_aniso_U_11
_atom_site_aniso_U_22
_atom_site_aniso_U_33
_atom_site_aniso_U_23
_atom_site_aniso_U_13
_atom_site_aniso_U_12
O1A 0.0778(13) 0.0385(10) 0.0392(9) 0.0075(7) 0.0083(8) 0.0105(9)
O2A 0.0577(11) 0.0438(10) 0.0431(9) -0.0020(8) 0.0148(8) -0.0004(8)
C1A 0.0337(12) 0.0301(12) 0.0296(11) -0.0041(9) -0.0015(9) 0.0014(9)
C2A 0.0360(13) 0.0327(12) 0.0296(11) -0.0057(9) 0.0015(9) -0.0037(10)
C3A 0.0493(14) 0.0392(13) 0.0252(11) -0.0075(10) 0.0003(10) -0.0081(11)
C4A 0.0482(14) 0.0327(13) 0.0314(11) -0.0019(10) -0.0053(10) -0.0099(10)
C5A 0.0464(14) 0.0310(12) 0.0355(12) -0.0087(10) -0.0033(10) -0.0102(10)
C6A 0.0354(13) 0.0352(13) 0.0285(11) -0.0057(10) -0.0016(9) -0.0020(10)
C7A 0.0407(13) 0.0378(13) 0.0290(11) -0.0068(10) 0.0006(10) -0.0068(10)
C8A 0.0567(16) 0.0384(13) 0.0220(10) -0.0053(10) 0.0001(10) -0.0112(12)
C9A 0.0683(18) 0.0366(14) 0.0278(12) -0.0057(10) 0.0002(11) -0.0014(13)
C10A 0.101(2) 0.0402(16) 0.0392(14) -0.0056(12) 0.0037(15) 0.0037(16)
C11A 0.117(3) 0.0393(16) 0.0407(15) -0.0076(12) -0.0016(16) -0.0195(18)
C12A 0.090(2) 0.0588(18) 0.0335(13) -0.0104(12) -0.0023(13) -0.0332(17)
C13A 0.0633(17) 0.0478(15) 0.0265(11) -0.0116(10) -0.0003(11) -0.0174(13)
C14A 0.0560(17) 0.0679(18) 0.0424(14) -0.0162(13) 0.0005(13) -0.0304(15)
C15A 0.0476(17) 0.0679(18) 0.0546(16) -0.0121(14) -0.0093(13) -0.0185(14)
C16A 0.063(2) 0.103(3) 0.071(2) -0.0033(18) -0.0129(18) -0.0158(19)
C17A 0.056(2) 0.139(3) 0.101(3) -0.008(3) -0.006(2) -0.001(2)
C18A 0.055(2) 0.136(3) 0.077(2) -0.022(2) 0.0113(18) -0.013(2)
C19A 0.0529(18) 0.089(2) 0.0555(17) -0.0146(15) 0.0016(14) -0.0321(17)
C20A 0.068(2) 0.120(3) 0.0497(16) -0.0211(17) 0.0149(14) -0.0363(19)
C21A 0.087(2) 0.0707(19) 0.0447(15) -0.0079(14) -0.0116(15) -0.0163(16)
C22A 0.0596(17) 0.0425(15) 0.0379(13) -0.0072(11) 0.0019(12) 0.0102(13)
C23A 0.0603(17) 0.0442(15) 0.0389(13) -0.0138(11) 0.0031(12) 0.0028(13)
C24A 0.0631(19) 0.0653(18) 0.0439(15) -0.0133(13) 0.0089(14) -0.0031(15)
C25A 0.0500(18) 0.100(2) 0.0588(18) -0.0277(17) 0.0058(15) 0.0076(16)
C26A 0.0549(19) 0.106(2) 0.0535(17) -0.0161(17) -0.0028(14) 0.0236(18)
C27A 0.0620(19) 0.0702(19) 0.0443(15) -0.0050(13) 0.0013(14) 0.0162(15)
C28A 0.080(2) 0.106(3) 0.0512(17) 0.0124(17) -0.0117(16) 0.0220(19)
C29A 0.080(2) 0.0678(19) 0.0316(13) -0.0061(12) 0.0046(13) -0.0054(15)
C30A 0.087(2) 0.0389(14) 0.0316(12) -0.0024(11) -0.0024(13) -0.0242(14)
C31A 0.146(5) 0.037(2) 0.0446(19) 0.0049(15) 0.000(2) -0.028(2)
C32A 0.182(6) 0.063(3) 0.058(3) 0.030(2) -0.059(3) -0.049(3)
C33A 0.139(4) 0.069(3) 0.056(2) -0.010(2) 0.034(2) -0.045(3)
C31D 0.076(14) 0.042(11) 0.104(15) 0.042(11) 0.012(12) 0.018(10)
C32D 0.24(4) 0.067(16) 0.021(10) 0.001(9) -0.007(14) -0.048(18)
C33D 0.095(15) 0.075(13) 0.053(11) 0.002(10) -0.026(10) -0.026(12)
C34A 0.0451(14) 0.0276(12) 0.0288(11) -0.0061(9) -0.0013(10) 0.0021(11)
C35A 0.0481(14) 0.0322(12) 0.0305(11) -0.0077(9) 0.0014(10) -0.0049(10)
C36A 0.0396(14) 0.0248(11) 0.0346(11) -0.0030(9) -0.0019(10) -0.0080(10)
C37A 0.0409(15) 0.0341(13) 0.0495(14) -0.0079(11) 0.0045(11) -0.0072(11)
C38A 0.0339(14) 0.0441(15) 0.0655(17) -0.0074(13) -0.0048(12) -0.0071(11)
C39A 0.0493(16) 0.0423(14) 0.0546(15) -0.0043(12) -0.0197(13) -0.0104(12)
C40A 0.0472(15) 0.0353(13) 0.0369(12) -0.0078(10) -0.0052(11) -0.0055(11)
C41A 0.0361(13) 0.0258(11) 0.0314(11) -0.0037(9) -0.0009(9) -0.0063(9)
C42A 0.0351(13) 0.0305(12) 0.0318(11) -0.0093(9) -0.0018(9) -0.0012(10)
C43A 0.0356(14) 0.0395(13) 0.0371(12) -0.0090(10) -0.0002(10) -0.0006(11)
C44A 0.0374(15) 0.0497(16) 0.0654(16) -0.0091(13) 0.0023(12) -0.0058(12)
C45A 0.0364(15) 0.0557(18) 0.0734(18) -0.0102(14) -0.0017(13) 0.0071(13)
C46A 0.0531(17) 0.0388(14) 0.0572(15) -0.0095(12) -0.0076(13) 0.0146(13)
C47A 0.0464(15) 0.0312(13) 0.0386(12) -0.0095(10) -0.0003(10) 0.0000(11)
C48A 0.0639(18) 0.0351(14) 0.0632(16) -0.0034(12) 0.0012(14) -0.0017(13)
C49A 0.0458(15) 0.0464(15) 0.0483(14) 0.0015(12) 0.0030(12) -0.0050(12)
C50A 0.0396(15) 0.0697(19) 0.0686(18) -0.0253(15) 0.0175(13) -0.0119(14)
C51A 0.0563(19) 0.100(3) 0.0689(19) -0.0226(19) 0.0198(15) -0.0223(18)
C52A 0.080(3) 0.168(4) 0.083(3) -0.034(3) 0.035(2) -0.026(3)
C53A 0.084(3) 0.186(5) 0.124(4) -0.087(4) 0.041(3) 0.007(3)
C54A 0.094(3) 0.138(4) 0.141(4) -0.069(3) 0.025(3) 0.014(3)
C55A 0.0471(18) 0.099(3) 0.100(2) -0.053(2) 0.0085(16) 0.0138(17)
C56A 0.088(3) 0.060(2) 0.149(3) -0.034(2) -0.013(2) 0.0137(19)
C57A 0.102(3) 0.090(3) 0.068(2) 0.0136(18) 0.0108(18) -0.047(2)
O1B 0.0239(8) 0.0504(9) 0.0319(7) -0.0007(7) -0.0074(6) -0.0050(7)
O2B 0.0293(8) 0.0427(9) 0.0271(7) -0.0073(6) -0.0031(6) -0.0047(7)
C1B 0.0199(10) 0.0245(11) 0.0241(10) -0.0067(8) -0.0022(8) 0.0019(8)
C2B 0.0224(11) 0.0245(11) 0.0287(10) -0.0075(9) -0.0015(8) 0.0005(8)
C3B 0.0303(12) 0.0239(11) 0.0274(10) -0.0006(8) -0.0070(9) -0.0012(9)
C4B 0.0277(12) 0.0260(11) 0.0303(11) -0.0048(9) -0.0068(9) 0.0003(9)
C5B 0.0249(11) 0.0262(11) 0.0345(11) -0.0068(9) -0.0051(9) -0.0066(9)
C6B 0.0210(11) 0.0236(11) 0.0287(10) -0.0061(8) -0.0008(8) -0.0008(8)
C7B 0.0274(11) 0.0290(11) 0.0240(10) -0.0031(8) -0.0022(8) -0.0037(9)
C8B 0.0281(12) 0.0256(11) 0.0219(10) -0.0009(8) -0.0046(8) -0.0027(9)
C9B 0.0310(12) 0.0283(11) 0.0221(10) -0.0032(8) -0.0032(8) -0.0043(9)
C10B 0.0335(13) 0.0297(12) 0.0348(11) -0.0050(9) -0.0007(9) -0.0097(10)
C11B 0.0406(14) 0.0264(12) 0.0459(13) -0.0113(10) -0.0024(11) -0.0026(10)
C13B 0.0290(12) 0.0310(12) 0.0249(10) -0.0035(9) -0.0027(9) -0.0014(9)
C12B 0.0313(13) 0.0346(13) 0.0374(12) -0.0108(10) -0.0025(9) 0.0052(10)
C14B 0.0245(11) 0.0310(12) 0.0374(12) -0.0095(9) -0.0011(9) 0.0009(9)
C15B 0.0296(12) 0.0393(13) 0.0426(13) -0.0114(10) 0.0045(10) 0.0005(10)
C16B 0.0398(15) 0.0529(16) 0.0614(16) -0.0143(13) 0.0142(13) -0.0077(13)
C17B 0.0298(15) 0.074(2) 0.089(2) -0.0372(17) 0.0125(15) -0.0121(13)
C18B 0.0318(14) 0.0652(18) 0.0737(18) -0.0350(15) -0.0135(13) 0.0032(13)
C19B 0.0323(13) 0.0429(14) 0.0479(14) -0.0154(11) -0.0084(11) 0.0028(11)
C20B 0.0604(18) 0.0718(19) 0.0510(15) -0.0124(14) -0.0269(13) 0.0107(14)
C21B 0.0507(16) 0.0613(17) 0.0356(13) -0.0072(12) 0.0038(11) 0.0016(13)
C22B 0.0271(12) 0.0255(11) 0.0341(11) -0.0040(9) 0.0014(9) -0.0070(9)
C23B 0.0346(13) 0.0334(12) 0.0334(11) -0.0074(9) 0.0049(10) -0.0102(10)
C24B 0.0492(16) 0.0498(15) 0.0445(13) -0.0208(12) 0.0124(12) -0.0132(12)
C25B 0.0353(15) 0.0535(16) 0.0749(18) -0.0285(14) 0.0096(13) -0.0043(12)
C26B 0.0324(14) 0.0456(14) 0.0630(16) -0.0166(12) -0.0083(11) -0.0010(11)
C27B 0.0279(12) 0.0318(12) 0.0421(12) -0.0080(10) -0.0031(10) -0.0039(10)
C28B 0.0418(14) 0.0502(15) 0.0465(13) -0.0142(11) -0.0119(11) -0.0008(11)
C29B 0.0586(16) 0.0544(16) 0.0315(12) -0.0084(11) -0.0016(11) -0.0114(13)
C30B 0.0354(13) 0.0317(12) 0.0388(12) 0.0008(10) -0.0178(10) -0.0040(10)
C31B 0.0542(16) 0.0469(15) 0.0465(14) 0.0044(11) -0.0275(12) -0.0060(12)
C32B 0.0752(19) 0.0484(15) 0.0477(14) -0.0128(12) -0.0304(13) -0.0043(13)
C33B 0.0366(15) 0.0649(18) 0.0658(16) -0.0026(13) -0.0238(13) -0.0024(13)
C34B 0.0209(11) 0.0209(10) 0.0315(11) -0.0028(8) -0.0020(9) -0.0022(8)
C35B 0.0328(12) 0.0261(11) 0.0337(11) -0.0044(9) -0.0080(9) -0.0072(9)
C36B 0.0325(12) 0.0242(11) 0.0348(11) -0.0006(9) -0.0094(9) -0.0082(9)
C37B 0.0352(13) 0.0338(12) 0.0372(12) -0.0007(10) -0.0072(10) -0.0085(10)
C38B 0.0380(14) 0.0471(15) 0.0385(13) 0.0023(11) 0.0000(10) -0.0085(12)
C39B 0.0518(16) 0.0387(14) 0.0419(13) 0.0129(11) -0.0101(12) -0.0070(12)
C40B 0.0455(15) 0.0311(13) 0.0477(14) -0.0011(11) -0.0078(11) 0.0001(11)
C41B 0.0368(13) 0.0283(12) 0.0393(12) -0.0029(10) -0.0045(10) -0.0086(10)
C42B 0.0531(16) 0.0203(11) 0.0452(13) -0.0038(10) 0.0014(11) -0.0033(10)
C43B 0.0705(18) 0.0307(13) 0.0450(14) -0.0100(11) -0.0047(13) -0.0040(12)
C44B 0.109(3) 0.0467(17) 0.0535(17) -0.0206(13) -0.0039(17) 0.0001(17)
C45B 0.107(3) 0.0495(18) 0.0611(18) -0.0220(15) 0.0215(19) 0.0039(18)
C46B 0.069(2) 0.0448(16) 0.083(2) -0.0206(15) 0.0272(17) -0.0068(14)
C47B 0.0542(17) 0.0282(13) 0.0646(16) -0.0115(11) 0.0080(13) -0.0043(12)
C48B 0.0412(16) 0.0577(17) 0.094(2) -0.0249(15) 0.0006(14) -0.0023(13)
C49B 0.089(2) 0.0498(16) 0.0618(17) -0.0163(13) -0.0210(15) -0.0182(15)
C50B 0.0334(13) 0.0379(13) 0.0434(13) 0.0012(11) 0.0071(10) -0.0056(11)
C51B 0.0312(14) 0.0429(15) 0.0584(15) 0.0083(12) 0.0021(12) -0.0039(12)
C52B 0.0373(16) 0.0580(19) 0.078(2) 0.0190(16) 0.0035(14) -0.0019(14)
C53B 0.060(2) 0.0475(18) 0.097(2) 0.0003(17) 0.0294(18) 0.0061(16)
C54B 0.065(2) 0.0509(18) 0.081(2) -0.0204(15) 0.0189(17) -0.0088(16)
C55B 0.0466(16) 0.0497(16) 0.0556(15) -0.0113(13) 0.0106(12) -0.0072(13)
C56B 0.067(2) 0.099(2) 0.0735(19) -0.0435(18) 0.0019(16) -0.0179(17)
C57B 0.0410(16) 0.072(2) 0.0802(19) -0.0033(16) -0.0134(14) -0.0154(14)
O1C 0.0244(8) 0.0485(9) 0.0334(8) 0.0002(7) -0.0077(6) -0.0042(7)
O2C 0.0297(8) 0.0479(9) 0.0231(7) -0.0028(6) -0.0015(6) -0.0044(7)
C1C 0.0228(11) 0.0305(11) 0.0221(10) -0.0075(9) -0.0002(8) -0.0008(9)
C2C 0.0248(11) 0.0295(11) 0.0247(10) -0.0075(9) 0.0016(8) -0.0030(9)
C3C 0.0282(12) 0.0370(13) 0.0315(11) -0.0073(10) -0.0042(9) -0.0104(10)
C4C 0.0313(12) 0.0400(13) 0.0288(11) -0.0057(10) -0.0072(9) -0.0049(10)
C5C 0.0351(12) 0.0331(12) 0.0245(10) 0.0008(9) -0.0033(9) -0.0056(10)
C6C 0.0255(11) 0.0303(11) 0.0240(10) -0.0057(9) -0.0024(8) -0.0027(9)
C7C 0.0311(12) 0.0324(12) 0.0270(10) -0.0061(9) -0.0045(9) -0.0043(9)
C8C 0.0320(12) 0.0311(12) 0.0276(11) -0.0028(9) -0.0071(9) -0.0089(10)
C9C 0.0326(12) 0.0338(12) 0.0294(11) -0.0059(9) -0.0070(9) -0.0072(10)
C10C 0.0348(13) 0.0438(14) 0.0314(11) -0.0023(10) -0.0016(10) -0.0081(11)
C11C 0.0444(14) 0.0401(14) 0.0385(13) 0.0084(10) -0.0062(11) -0.0018(11)
C12C 0.0366(13) 0.0378(13) 0.0421(13) -0.0007(11) -0.0029(10) 0.0016(10)
C13C 0.0305(12) 0.0314(12) 0.0343(11) -0.0026(10) -0.0042(9) -0.0040(10)
C14C 0.0390(14) 0.0309(12) 0.0337(11) -0.0012(10) 0.0018(10) -0.0024(10)
C15C 0.0402(14) 0.0344(13) 0.0450(13) -0.0047(10) 0.0013(11) -0.0016(11)
C16C 0.0443(15) 0.0510(16) 0.0536(15) -0.0092(12) 0.0103(12) -0.0051(12)
C17C 0.0621(18) 0.0659(18) 0.0456(14) -0.0177(13) 0.0147(13) -0.0054(15)
C18C 0.0679(18) 0.0475(15) 0.0422(13) -0.0156(11) 0.0019(13) -0.0067(13)
C19C 0.0479(15) 0.0345(13) 0.0400(13) -0.0058(10) 0.0016(11) -0.0054(11)
C20C 0.0604(17) 0.0587(17) 0.0492(15) -0.0115(12) -0.0053(13) -0.0195(14)
C21C 0.0396(14) 0.0517(15) 0.0569(15) -0.0069(12) 0.0004(12) -0.0041(12)
C22C 0.0329(13) 0.0365(13) 0.0321(11) -0.0047(10) 0.0005(9) -0.0075(10)
C23C 0.0344(13) 0.0439(14) 0.0432(13) -0.0083(11) -0.0021(10) -0.0031(11)
C24C 0.0362(15) 0.0693(19) 0.0676(17) -0.0186(15) -0.0063(13) 0.0056(14)
C25C 0.0494(17) 0.0666(19) 0.0755(19) -0.0250(16) 0.0065(15) 0.0135(14)
C26C 0.0576(18) 0.0538(16) 0.0549(15) -0.0220(13) 0.0071(13) -0.0046(14)
C27C 0.0387(14) 0.0451(14) 0.0370(12) -0.0088(11) 0.0040(10) -0.0091(11)
C28C 0.0624(17) 0.0583(16) 0.0442(14) -0.0211(12) 0.0012(12) -0.0152(13)
C29C 0.0362(14) 0.0616(17) 0.0606(15) -0.0161(13) -0.0137(12) -0.0072(12)
C30C 0.0479(15) 0.0589(16) 0.0375(12) 0.0013(11) -0.0223(11) -0.0159(12)
C31C 0.0656(18) 0.0724(19) 0.0455(14) 0.0066(13) -0.0295(13) -0.0146(14)
C32C 0.0447(19) 0.156(3) 0.074(2) 0.034(2) -0.0308(16) -0.0246(19)
C33C 0.164(3) 0.080(2) 0.0701(19) -0.0240(17) -0.072(2) -0.011(2)
C34C 0.0238(11) 0.0235(11) 0.0292(11) -0.0049(9) -0.0036(9) -0.0027(9)
C35C 0.0294(12) 0.0333(12) 0.0248(10) -0.0055(9) -0.0018(9) -0.0026(9)
C36C 0.0332(12) 0.0281(11) 0.0302(11) -0.0069(9) -0.0010(9) -0.0034(9)
C37C 0.0353(13) 0.0307(12) 0.0350(11) -0.0060(9) 0.0010(10) -0.0072(10)
C38C 0.0435(15) 0.0394(14) 0.0560(14) -0.0145(12) -0.0005(12) -0.0143(11)
C39C 0.0580(17) 0.0359(14) 0.0547(14) -0.0212(11) -0.0037(12) -0.0056(12)
C40C 0.0450(15) 0.0431(14) 0.0450(13) -0.0166(11) 0.0023(11) 0.0009(12)
C41C 0.0364(13) 0.0349(12) 0.0308(11) -0.0080(9) -0.0003(9) -0.0016(10)
C42C 0.0302(13) 0.0375(13) 0.0538(14) -0.0212(11) 0.0011(11) 0.0032(10)
C43C 0.0368(14) 0.0513(15) 0.0588(16) -0.0257(13) 0.0143(12) -0.0052(12)
C44C 0.0531(19) 0.071(2) 0.097(2) -0.0459(18) 0.0300(17) -0.0182(16)
C45C 0.0367(17) 0.094(2) 0.132(3) -0.075(2) 0.012(2) -0.0114(16)
C46C 0.0428(17) 0.081(2) 0.110(3) -0.066(2) -0.0244(17) 0.0191(15)
C47C 0.0384(15) 0.0515(16) 0.0688(17) -0.0309(13) -0.0140(13) 0.0135(12)
C48C 0.077(2) 0.0669(19) 0.0655(18) -0.0210(15) -0.0290(16) 0.0255(16)
C49C 0.0641(18) 0.0725(19) 0.0493(16) -0.0108(14) 0.0193(14) -0.0015(15)
C50C 0.0349(14) 0.0337(13) 0.0594(15) -0.0119(11) 0.0052(12) -0.0150(11)
C51C 0.0343(15) 0.0496(16) 0.095(2) -0.0225(15) -0.0037(15) -0.0100(13)
C52C 0.0392(18) 0.069(2) 0.154(3) -0.042(2) -0.014(2) -0.0040(15)
C53C 0.045(2) 0.068(2) 0.166(4) -0.057(2) 0.030(2) -0.0133(17)
C54C 0.066(2) 0.062(2) 0.099(2) -0.0350(18) 0.0363(19) -0.0263(17)
C55C 0.0497(16) 0.0396(14) 0.0618(16) -0.0126(12) 0.0209(13) -0.0159(12)
C56C 0.099(2) 0.0551(18) 0.0438(15) -0.0054(13) 0.0168(15) -0.0212(16)
C57C 0.071(2) 0.071(2) 0.102(2) -0.0193(17) -0.0401(18) -0.0137(16)

loop_
_atom_type_symbol
_atom_type_description
_atom_type_scat_dispersion_real
_atom_type_scat_dispersion_imag
_atom_type_scat_source
C C 0.0033 0.0016 'International Tables Vol C Tables 4.2.6.8 and 6.1.1.4'
H H 0.0000 0.0000 'International Tables Vol C Tables 4.2.6.8 and 6.1.1.4'
O O 0.0106 0.0060 'International Tables Vol C Tables 4.2.6.8 and 6.1.1.4'

loop_
_geom_angle_atom_site_label_1
_geom_angle_atom_site_label_2
_geom_angle_atom_site_label_3
_geom_angle
C6A C1A C2A 120.86(18)
C6A C1A C34A 118.73(17)
C2A C1A C34A 120.41(17)
C3A C2A C1A 117.93(18)
C3A C2A C35A 120.33(17)
C1A C2A C35A 121.69(17)
C4A C3A C2A 122.97(18)
C3A C4A C5A 117.30(18)
C3A C4A C30A 120.92(18)
C5A C4A C30A 121.78(18)
C6A C5A C4A 122.58(19)
C5A C6A C1A 118.35(18)
C5A C6A C7A 121.34(18)
C1A C6A C7A 120.21(17)
C8A C7A C6A 113.25(16)
C13A C8A C9A 119.4(2)
C13A C8A C7A 120.6(2)
C9A C8A C7A 119.8(2)
C10A C9A C8A 119.6(2)
C10A C9A C22A 119.0(2)
C8A C9A C22A 121.4(2)
C11A C10A C9A 120.9(3)
C10A C11A C12A 119.2(3)
C11A C12A C13A 121.6(3)
C12A C13A C8A 118.6(2)
C12A C13A C14A 119.1(2)
C8A C13A C14A 122.0(2)
C19A C14A C15A 119.1(3)
C19A C14A C13A 121.8(2)
C15A C14A C13A 119.1(2)
C16A C15A C14A 120.0(3)
C16A C15A C21A 118.6(3)
C14A C15A C21A 121.4(2)
C17A C16A C15A 121.1(3)
C16A C17A C18A 119.8(3)
C17A C18A C19A 121.1(3)
C14A C19A C18A 118.9(3)
C14A C19A C20A 121.7(3)
C18A C19A C20A 119.4(3)
C27A C22A C23A 119.2(2)
C27A C22A C9A 121.3(2)
C23A C22A C9A 119.5(2)
C24A C23A C22A 119.1(2)
C24A C23A C29A 119.5(2)
C22A C23A C29A 121.4(2)
C23A C24A C25A 121.7(2)
C26A C25A C24A 119.1(3)
C25A C26A C27A 121.4(3)
C26A C27A C22A 119.4(2)
C26A C27A C28A 119.0(3)
C22A C27A C28A 121.5(3)
C33D C30A C32A 133.2(7)
C33D C30A C31A 54.5(8)
C32A C30A C31A 109.6(3)
C33D C30A C4A 115.9(7)
C32A C30A C4A 110.7(2)
C31A C30A C4A 112.78(19)
C33D C30A C33A 53.1(8)
C32A C30A C33A 109.9(3)
C31A C30A C33A 106.6(3)
C4A C30A C33A 107.1(2)
C33D C30A C31D 107.5(11)
C32A C30A C31D 58.7(8)
C31A C30A C31D 56.5(8)
C4A C30A C31D 108.3(6)
C33A C30A C31D 144.5(6)
C33D C30A C32D 108.4(12)
C32A C30A C32D 45.8(10)
C31A C30A C32D 132.7(8)
C4A C30A C32D 114.0(8)
C33A C30A C32D 65.4(11)
C31D C30A C32D 101.6(12)
O1A C34A O2A 122.81(19)
O1A C34A C1A 119.14(18)
O2A C34A C1A 118.04(18)
C36A C35A C2A 117.21(17)
C41A C36A C37A 118.62(19)
C41A C36A C35A 121.30(19)
C37A C36A C35A 119.98(18)
C38A C37A C36A 119.9(2)
C38A C37A C50A 119.1(2)
C36A C37A C50A 121.0(2)
C39A C38A C37A 121.4(2)
C38A C39A C40A 119.1(2)
C39A C40A C41A 121.4(2)
C40A C41A C36A 119.57(19)
C40A C41A C42A 118.45(18)
C36A C41A C42A 121.96(18)
C47A C42A C43A 120.01(19)
C47A C42A C41A 120.33(18)
C43A C42A C41A 119.63(18)
C44A C43A C42A 118.6(2)
C44A C43A C49A 119.5(2)
C42A C43A C49A 121.91(19)
C45A C44A C43A 121.6(2)
C46A C45A C44A 119.5(2)
C45A C46A C47A 121.2(2)
C46A C47A C42A 119.1(2)
C46A C47A C48A 119.2(2)
C42A C47A C48A 121.8(2)
C51A C50A C55A 121.2(3)
C51A C50A C37A 119.4(2)
C55A C50A C37A 119.4(2)
C50A C51A C52A 118.1(3)
C50A C51A C57A 122.6(2)
C52A C51A C57A 119.2(3)
C53A C52A C51A 119.1(4)
C54A C53A C52A 121.6(4)
C55A C54A C53A 120.9(4)
C54A C55A C50A 118.9(4)
C54A C55A C56A 118.9(3)
C50A C55A C56A 122.1(3)
C6B C1B C2B 120.04(16)
C6B C1B C34B 119.06(16)
C2B C1B C34B 120.89(16)
C3B C2B C1B 118.59(17)
C3B C2B C35B 121.50(16)
C1B C2B C35B 119.91(16)
C4B C3B C2B 122.92(18)
C3B C4B C5B 116.95(17)
C3B C4B C30B 123.51(17)
C5B C4B C30B 119.55(17)
C6B C5B C4B 122.96(17)
C5B C6B C1B 118.54(17)
C5B C6B C7B 118.26(16)
C1B C6B C7B 123.08(16)
C8B C7B C6B 117.63(15)
C13B C8B C9B 119.01(17)
C13B C8B C7B 119.91(17)
C9B C8B C7B 120.86(17)
C10B C9B C8B 119.26(18)
C10B C9B C22B 118.67(17)
C8B C9B C22B 122.05(17)
C11B C10B C9B 121.51(19)
C10B C11B C12B 119.32(19)
C12B C13B C8B 119.86(18)
C12B C13B C14B 118.07(17)
C8B C13B C14B 122.00(17)
C11B C12B C13B 121.01(19)
C19B C14B C15B 120.12(19)
C19B C14B C13B 119.62(18)
C15B C14B C13B 120.19(18)
C16B C15B C14B 118.4(2)
C16B C15B C21B 119.4(2)
C14B C15B C21B 122.13(19)
C17B C16B C15B 121.4(2)
C16B C17B C18B 120.1(2)
C17B C18B C19B 120.4(2)
C18B C19B C14B 119.5(2)
C18B C19B C20B 120.0(2)
C14B C19B C20B 120.58(19)
C23B C22B C27B 119.68(18)
C23B C22B C9B 121.92(18)
C27B C22B C9B 118.40(16)
C24B C23B C22B 118.8(2)
C24B C23B C29B 119.45(19)
C22B C23B C29B 121.74(19)
C25B C24B C23B 121.2(2)
C24B C25B C26B 120.1(2)
C25B C26B C27B 121.3(2)
C26B C27B C22B 118.91(19)
C26B C27B C28B 118.86(19)
C22B C27B C28B 122.23(18)
C31B C30B C33B 108.24(18)
C31B C30B C4B 112.56(16)
C33B C30B C4B 109.55(17)
C31B C30B C32B 108.25(18)
C33B C30B C32B 109.63(18)
C4B C30B C32B 108.57(16)
O2B C34B O1B 122.27(17)
O2B C34B C1B 121.82(17)
O1B C34B C1B 115.90(16)
C36B C35B C2B 116.48(15)
C37B C36B C41B 119.56(18)
C37B C36B C35B 119.89(18)
C41B C36B C35B 120.53(18)
C38B C37B C36B 118.8(2)
C38B C37B C50B 119.28(19)
C36B C37B C50B 121.81(18)
C39B C38B C37B 121.8(2)
C40B C39B C38B 119.0(2)
C39B C40B C41B 121.5(2)
C40B C41B C36B 119.30(19)
C40B C41B C42B 119.36(19)
C36B C41B C42B 121.16(18)
C47B C42B C43B 120.1(2)
C47B C42B C41B 121.6(2)
C43B C42B C41B 118.3(2)
C44B C43B C42B 119.5(2)
C44B C43B C49B 119.5(2)
C42B C43B C49B 121.0(2)
C45B C44B C43B 120.5(3)
C44B C45B C46B 120.0(3)
C45B C46B C47B 121.2(3)
C46B C47B C42B 118.5(2)
C46B C47B C48B 119.3(2)
C42B C47B C48B 122.1(2)
C55B C50B C51B 119.7(2)
C55B C50B C37B 120.9(2)
C51B C50B C37B 119.4(2)
C52B C51B C50B 118.8(2)
C52B C51B C57B 119.2(2)
C50B C51B C57B 122.0(2)
C53B C52B C51B 121.2(3)
C52B C53B C54B 120.0(3)
C53B C54B C55B 120.7(3)
C54B C55B C50B 119.6(2)
C54B C55B C56B 118.4(2)
C50B C55B C56B 122.0(2)
C2C C1C C6C 120.09(17)
C2C C1C C34C 119.69(16)
C6C C1C C34C 120.22(16)
C3C C2C C1C 118.58(17)
C3C C2C C35C 117.96(16)
C1C C2C C35C 123.37(16)
C2C C3C C4C 122.96(18)
C5C C4C C3C 116.86(17)
C5C C4C C30C 122.67(18)
C3C C4C C30C 120.46(18)
C4C C5C C6C 123.14(18)
C5C C6C C1C 118.35(17)
C5C C6C C7C 120.19(17)
C1C C6C C7C 121.39(16)
C8C C7C C6C 114.04(15)
C9C C8C C13C 119.46(17)
C9C C8C C7C 119.04(18)
C13C C8C C7C 121.50(17)
C10C C9C C8C 118.83(19)
C10C C9C C22C 118.62(17)
C8C C9C C22C 122.35(17)
C11C C10C C9C 121.49(19)
C10C C11C C12C 119.6(2)
C11C C12C C13C 121.1(2)
C12C C13C C8C 119.26(18)
C12C C13C C14C 118.94(18)
C8C C13C C14C 121.65(17)
C15C C14C C19C 119.43(19)
C15C C14C C13C 122.37(19)
C19C C14C C13C 118.17(18)
C16C C15C C14C 119.0(2)
C16C C15C C21C 118.1(2)
C14C C15C C21C 122.90(19)
C17C C16C C15C 121.4(2)
C16C C17C C18C 119.8(2)
C17C C18C C19C 120.6(2)
C18C C19C C14C 119.7(2)
C18C C19C C20C 119.2(2)
C14C C19C C20C 121.11(19)
C23C C22C C27C 119.6(2)
C23C C22C C9C 118.15(18)
C27C C22C C9C 122.18(19)
C24C C23C C22C 119.3(2)
C24C C23C C29C 118.7(2)
C22C C23C C29C 122.00(19)
C25C C24C C23C 120.9(2)
C26C C25C C24C 119.5(2)
C25C C26C C27C 121.5(2)
C26C C27C C22C 119.2(2)
C26C C27C C28C 118.1(2)
C22C C27C C28C 122.6(2)
C32C C30C C4C 110.12(19)
C32C C30C C31C 108.1(2)
C4C C30C C31C 113.75(18)
C32C C30C C33C 110.3(2)
C4C C30C C33C 107.29(19)
C31C C30C C33C 107.2(2)
O2C C34C O1C 122.37(17)
O2C C34C C1C 122.59(17)
O1C C34C C1C 115.03(16)
C36C C35C C2C 116.60(15)
C37C C36C C41C 119.16(17)
C37C C36C C35C 121.14(17)
C41C C36C C35C 119.62(17)
C38C C37C C36C 119.29(19)
C38C C37C C50C 118.98(18)
C36C C37C C50C 121.73(17)
C39C C38C C37C 121.3(2)
C38C C39C C40C 119.7(2)
C39C C40C C41C 120.9(2)
C40C C41C C36C 119.56(19)
C40C C41C C42C 118.98(18)
C36C C41C C42C 121.46(17)
C47C C42C C43C 120.8(2)
C47C C42C C41C 119.9(2)
C43C C42C C41C 119.2(2)
C44C C43C C42C 117.8(2)
C44C C43C C49C 120.3(2)
C42C C43C C49C 121.8(2)
C45C C44C C43C 121.9(3)
C44C C45C C46C 120.2(3)
C45C C46C C47C 120.7(3)
C46C C47C C42C 118.6(3)
C46C C47C C48C 118.9(2)
C42C C47C C48C 122.5(2)
C55C C50C C51C 120.0(2)
C55C C50C C37C 120.6(2)
C51C C50C C37C 119.4(2)
C52C C51C C50C 118.7(3)
C52C C51C C57C 119.2(3)
C50C C51C C57C 122.1(2)
C53C C52C C51C 121.2(3)
C52C C53C C54C 120.6(3)
C53C C54C C55C 120.4(3)
C50C C55C C54C 119.0(3)
C50C C55C C56C 122.2(2)
C54C C55C C56C 118.8(3)

loop_
_geom_bond_atom_site_label_1
_geom_bond_atom_site_label_2
_geom_bond_distance
O1A C34A 1.262(2)
O2A C34A 1.273(2)
C1A C6A 1.410(3)
C1A C2A 1.409(3)
C1A C34A 1.504(3)
C2A C3A 1.400(3)
C2A C35A 1.533(3)
C3A C4A 1.391(3)
C4A C5A 1.398(3)
C4A C30A 1.547(3)
C5A C6A 1.395(3)
C6A C7A 1.541(3)
C7A C8A 1.519(3)
C8A C13A 1.404(3)
C8A C9A 1.411(3)
C9A C10A 1.400(3)
C9A C22A 1.505(3)
C10A C11A 1.380(4)
C11A C12A 1.384(4)
C12A C13A 1.406(3)
C13A C14A 1.508(3)
C14A C19A 1.399(3)
C14A C15A 1.418(3)
C15A C16A 1.381(4)
C15A C21A 1.504(3)
C16A C17A 1.371(4)
C17A C18A 1.379(4)
C18A C19A 1.408(4)
C19A C20A 1.516(4)
C22A C27A 1.404(3)
C22A C23A 1.417(3)
C23A C24A 1.381(3)
C23A C29A 1.511(3)
C24A C25A 1.379(3)
C25A C26A 1.380(4)
C26A C27A 1.385(4)
C27A C28A 1.529(3)
C30A C33D 1.443(16)
C30A C32A 1.499(4)
C30A C31A 1.537(4)
C30A C33A 1.555(4)
C30A C31D 1.624(16)
C30A C32D 1.634(17)
C35A C36A 1.526(3)
C36A C41A 1.408(3)
C36A C37A 1.417(3)
C37A C38A 1.388(3)
C37A C50A 1.501(3)
C38A C39A 1.381(3)
C39A C40A 1.385(3)
C40A C41A 1.399(3)
C41A C42A 1.508(3)
C42A C47A 1.412(3)
C42A C43A 1.411(3)
C43A C44A 1.394(3)
C43A C49A 1.510(3)
C44A C45A 1.389(3)
C45A C46A 1.378(3)
C46A C47A 1.398(3)
C47A C48A 1.512(3)
C50A C51A 1.396(4)
C50A C55A 1.426(4)
C51A C52A 1.423(4)
C51A C57A 1.513(4)
C52A C53A 1.394(5)
C53A C54A 1.375(5)
C54A C55A 1.364(4)
C55A C56A 1.512(4)
O1B C34B 1.307(2)
O2B C34B 1.238(2)
C1B C6B 1.410(2)
C1B C2B 1.419(2)
C1B C34B 1.498(2)
C2B C3B 1.394(2)
C2B C35B 1.535(2)
C3B C4B 1.392(3)
C4B C5B 1.403(3)
C4B C30B 1.543(3)
C5B C6B 1.392(2)
C6B C7B 1.531(2)
C7B C8B 1.529(2)
C8B C13B 1.408(3)
C8B C9B 1.415(3)
C9B C10B 1.401(3)
C9B C22B 1.505(3)
C10B C11B 1.381(3)
C11B C12B 1.385(3)
C13B C12B 1.400(3)
C13B C14B 1.505(3)
C14B C19B 1.406(3)
C14B C15B 1.408(3)
C15B C16B 1.393(3)
C15B C21B 1.509(3)
C16B C17B 1.379(3)
C17B C18B 1.380(3)
C18B C19B 1.393(3)
C19B C20B 1.513(3)
C22B C23B 1.410(3)
C22B C27B 1.422(3)
C23B C24B 1.401(3)
C23B C29B 1.515(3)
C24B C25B 1.376(3)
C25B C26B 1.377(3)
C26B C27B 1.391(3)
C27B C28B 1.515(3)
C30B C31B 1.535(3)
C30B C33B 1.538(3)
C30B C32B 1.550(3)
C35B C36B 1.522(3)
C36B C37B 1.412(3)
C36B C41B 1.419(3)
C37B C38B 1.400(3)
C37B C50B 1.513(3)
C38B C39B 1.391(3)
C39B C40B 1.383(3)
C40B C41B 1.398(3)
C41B C42B 1.501(3)
C42B C47B 1.407(3)
C42B C43B 1.412(3)
C43B C44B 1.396(3)
C43B C49B 1.513(3)
C44B C45B 1.379(4)
C45B C46B 1.391(4)
C46B C47B 1.398(3)
C47B C48B 1.514(3)
C50B C55B 1.405(3)
C50B C51B 1.411(3)
C51B C52B 1.402(3)
C51B C57B 1.515(3)
C52B C53B 1.376(4)
C53B C54B 1.382(4)
C54B C55B 1.396(3)
C55B C56B 1.516(3)
O1C C34C 1.303(2)
O2C C34C 1.241(2)
C1C C2C 1.416(2)
C1C C6C 1.416(3)
C1C C34C 1.499(2)
C2C C3C 1.393(3)
C2C C35C 1.528(3)
C3C C4C 1.403(3)
C4C C5C 1.393(3)
C4C C30C 1.538(3)
C5C C6C 1.399(2)
C6C C7C 1.537(2)
C7C C8C 1.516(3)
C8C C9C 1.412(3)
C8C C13C 1.421(3)
C9C C10C 1.403(3)
C9C C22C 1.511(3)
C10C C11C 1.382(3)
C11C C12C 1.386(3)
C12C C13C 1.398(3)
C13C C14C 1.514(3)
C14C C15C 1.402(3)
C14C C19C 1.413(3)
C15C C16C 1.397(3)
C15C C21C 1.509(3)
C16C C17C 1.375(3)
C17C C18C 1.384(3)
C18C C19C 1.388(3)
C19C C20C 1.519(3)
C22C C23C 1.410(3)
C22C C27C 1.411(3)
C23C C24C 1.404(3)
C23C C29C 1.516(3)
C24C C25C 1.387(3)
C25C C26C 1.380(3)
C26C C27C 1.397(3)
C27C C28C 1.516(3)
C30C C32C 1.527(3)
C30C C31C 1.534(3)
C30C C33C 1.548(4)
C35C C36C 1.525(3)
C36C C37C 1.413(3)
C36C C41C 1.413(3)
C37C C38C 1.406(3)
C37C C50C 1.501(3)
C38C C39C 1.376(3)
C39C C40C 1.386(3)
C40C C41C 1.403(3)
C41C C42C 1.507(3)
C42C C47C 1.405(3)
C42C C43C 1.410(3)
C43C C44C 1.395(3)
C43C C49C 1.505(3)
C44C C45C 1.365(4)
C45C C46C 1.382(4)
C46C C47C 1.396(3)
C47C C48C 1.506(3)
C50C C55C 1.401(3)
C50C C51C 1.415(3)
C51C C52C 1.396(4)
C51C C57C 1.519(4)
C52C C53C 1.369(4)
C53C C54C 1.374(4)
C54C C55C 1.414(3)
C55C C56C 1.510(3)

loop_
_geom_torsion_atom_site_label_1
_geom_torsion_atom_site_label_2
_geom_torsion_atom_site_label_3
_geom_torsion_atom_site_label_4
_geom_torsion
C6A C1A C2A C3A -0.9(3)
C34A C1A C2A C3A 179.16(19)
C6A C1A C2A C35A 176.48(19)
C34A C1A C2A C35A -3.4(3)
C1A C2A C3A C4A 0.7(3)
C35A C2A C3A C4A -176.7(2)
C2A C3A C4A C5A -0.2(3)
C2A C3A C4A C30A 179.3(2)
C3A C4A C5A C6A -0.1(3)
C30A C4A C5A C6A -179.6(2)
C4A C5A C6A C1A -0.1(3)
C4A C5A C6A C7A 176.3(2)
C2A C1A C6A C5A 0.6(3)
C34A C1A C6A C5A -179.45(19)
C2A C1A C6A C7A -175.86(19)
C34A C1A C6A C7A 4.1(3)
C5A C6A C7A C8A 4.8(3)
C1A C6A C7A C8A -178.78(19)
C6A C7A C8A C13A -88.0(2)
C6A C7A C8A C9A 87.8(2)
C13A C8A C9A C10A 7.0(3)
C7A C8A C9A C10A -168.88(19)
C13A C8A C9A C22A -170.31(19)
C7A C8A C9A C22A 13.8(3)
C8A C9A C10A C11A -0.3(3)
C22A C9A C10A C11A 177.0(2)
C9A C10A C11A C12A -4.6(4)
C10A C11A C12A C13A 2.9(4)
C11A C12A C13A C8A 3.7(3)
C11A C12A C13A C14A -170.6(2)
C9A C8A C13A C12A -8.5(3)
C7A C8A C13A C12A 167.29(18)
C9A C8A C13A C14A 165.58(19)
C7A C8A C13A C14A -18.6(3)
C12A C13A C14A C19A -74.4(3)
C8A C13A C14A C19A 111.5(3)
C12A C13A C14A C15A 102.6(3)
C8A C13A C14A C15A -71.4(3)
C19A C14A C15A C16A -0.5(4)
C13A C14A C15A C16A -177.6(2)
C19A C14A C15A C21A 179.1(2)
C13A C14A C15A C21A 1.9(3)
C14A C15A C16A C17A -0.4(4)
C21A C15A C16A C17A -180.0(3)
C15A C16A C17A C18A 1.1(5)
C16A C17A C18A C19A -1.0(5)
C15A C14A C19A C18A 0.7(4)
C13A C14A C19A C18A 177.7(2)
C15A C14A C19A C20A -179.2(2)
C13A C14A C19A C20A -2.1(4)
C17A C18A C19A C14A 0.1(5)
C17A C18A C19A C20A 179.9(3)
C10A C9A C22A C27A 72.8(3)
C8A C9A C22A C27A -110.0(3)
C10A C9A C22A C23A -105.4(3)
C8A C9A C22A C23A 71.9(3)
C27A C22A C23A C24A 1.5(3)
C9A C22A C23A C24A 179.7(2)
C27A C22A C23A C29A -178.6(2)
C9A C22A C23A C29A -0.4(3)
C22A C23A C24A C25A -1.4(4)
C29A C23A C24A C25A 178.7(2)
C23A C24A C25A C26A 0.3(4)
C24A C25A C26A C27A 0.8(4)
C25A C26A C27A C22A -0.6(4)
C25A C26A C27A C28A 177.9(3)
C23A C22A C27A C26A -0.5(4)
C9A C22A C27A C26A -178.7(2)
C23A C22A C27A C28A -179.0(2)
C9A C22A C27A C28A 2.9(4)
C3A C4A C30A C33D -123.3(10)
C5A C4A C30A C33D 56.2(10)
C3A C4A C30A C32A 53.2(4)
C5A C4A C30A C32A -127.3(3)
C3A C4A C30A C31A 176.5(3)
C5A C4A C30A C31A -4.0(4)
C3A C4A C30A C33A -66.6(3)
C5A C4A C30A C33A 112.9(3)
C3A C4A C30A C31D 115.9(10)
C5A C4A C30A C31D -64.7(10)
C3A C4A C30A C32D 3.6(13)
C5A C4A C30A C32D -176.9(13)
C6A C1A C34A O1A -123.3(2)
C2A C1A C34A O1A 56.7(3)
C6A C1A C34A O2A 55.6(3)
C2A C1A C34A O2A -124.5(2)
C3A C2A C35A C36A -37.8(3)
C1A C2A C35A C36A 144.9(2)
C2A C35A C36A C41A 112.6(2)
C2A C35A C36A C37A -71.0(2)
C41A C36A C37A C38A -0.8(3)
C35A C36A C37A C38A -177.40(19)
C41A C36A C37A C50A 178.9(2)
C35A C36A C37A C50A 2.3(3)
C36A C37A C38A C39A -0.4(3)
C50A C37A C38A C39A 179.9(2)
C37A C38A C39A C40A 0.9(3)
C38A C39A C40A C41A -0.1(3)
C39A C40A C41A C36A -1.1(3)
C39A C40A C41A C42A 177.42(19)
C37A C36A C41A C40A 1.6(3)
C35A C36A C41A C40A 178.11(18)
C37A C36A C41A C42A -176.92(18)
C35A C36A C41A C42A -0.4(3)
C40A C41A C42A C47A -104.6(2)
C36A C41A C42A C47A 74.0(3)
C40A C41A C42A C43A 73.4(2)
C36A C41A C42A C43A -108.0(2)
C47A C42A C43A C44A -2.5(3)
C41A C42A C43A C44A 179.47(19)
C47A C42A C43A C49A 176.26(19)
C41A C42A C43A C49A -1.8(3)
C42A C43A C44A C45A 1.2(3)
C49A C43A C44A C45A -177.6(2)
C43A C44A C45A C46A 0.0(4)
C44A C45A C46A C47A 0.2(4)
C45A C46A C47A C42A -1.5(3)
C45A C46A C47A C48A 177.5(2)
C43A C42A C47A C46A 2.6(3)
C41A C42A C47A C46A -179.36(18)
C43A C42A C47A C48A -176.29(19)
C41A C42A C47A C48A 1.7(3)
C38A C37A C50A C51A 102.6(3)
C36A C37A C50A C51A -77.1(3)
C38A C37A C50A C55A -76.1(3)
C36A C37A C50A C55A 104.2(3)
C55A C50A C51A C52A -2.6(4)
C37A C50A C51A C52A 178.7(3)
C55A C50A C51A C57A 176.2(3)
C37A C50A C51A C57A -2.5(4)
C50A C51A C52A C53A -0.3(5)
C57A C51A C52A C53A -179.2(3)
C51A C52A C53A C54A 3.4(7)
C52A C53A C54A C55A -3.4(7)
C53A C54A C55A C50A 0.3(6)
C53A C54A C55A C56A 178.9(4)
C51A C50A C55A C54A 2.7(5)
C37A C50A C55A C54A -178.6(3)
C51A C50A C55A C56A -175.9(3)
C37A C50A C55A C56A 2.8(4)
C6B C1B C2B C3B 0.1(3)
C34B C1B C2B C3B 179.23(16)
C6B C1B C2B C35B -178.83(16)
C34B C1B C2B C35B 0.3(3)
C1B C2B C3B C4B -0.1(3)
C35B C2B C3B C4B 178.82(17)
C2B C3B C4B C5B 0.2(3)
C2B C3B C4B C30B -179.82(18)
C3B C4B C5B C6B -0.4(3)
C30B C4B C5B C6B 179.68(17)
C4B C5B C6B C1B 0.4(3)
C4B C5B C6B C7B -175.77(17)
C2B C1B C6B C5B -0.3(3)
C34B C1B C6B C5B -179.36(16)
C2B C1B C6B C7B 175.70(16)
C34B C1B C6B C7B -3.4(3)
C5B C6B C7B C8B -49.1(2)
C1B C6B C7B C8B 134.92(18)
C6B C7B C8B C13B -71.5(2)
C6B C7B C8B C9B 113.88(19)
C13B C8B C9B C10B -1.7(3)
C7B C8B C9B C10B 172.97(16)
C13B C8B C9B C22B 176.57(17)
C7B C8B C9B C22B -8.7(3)
C8B C9B C10B C11B 1.4(3)
C22B C9B C10B C11B -176.93(18)
C9B C10B C11B C12B 0.1(3)
C9B C8B C13B C12B 0.5(3)
C7B C8B C13B C12B -174.21(17)
C9B C8B C13B C14B 177.30(17)
C7B C8B C13B C14B 2.6(3)
C10B C11B C12B C13B -1.4(3)
C8B C13B C12B C11B 1.0(3)
C14B C13B C12B C11B -175.88(18)
C12B C13B C14B C19B 92.5(2)
C8B C13B C14B C19B -84.3(2)
C12B C13B C14B C15B -84.3(2)
C8B C13B C14B C15B 98.8(2)
C19B C14B C15B C16B 1.5(3)
C13B C14B C15B C16B 178.28(19)
C19B C14B C15B C21B -177.9(2)
C13B C14B C15B C21B -1.1(3)
C14B C15B C16B C17B -2.1(3)
C21B C15B C16B C17B 177.3(2)
C15B C16B C17B C18B 1.3(4)
C16B C17B C18B C19B 0.2(4)
C17B C18B C19B C14B -0.8(3)
C17B C18B C19B C20B 179.2(2)
C15B C14B C19B C18B -0.1(3)
C13B C14B C19B C18B -176.91(19)
C15B C14B C19B C20B 180.00(19)
C13B C14B C19B C20B 3.2(3)
C10B C9B C22B C23B -109.7(2)
C8B C9B C22B C23B 72.0(2)
C10B C9B C22B C27B 69.8(2)
C8B C9B C22B C27B -108.5(2)
C27B C22B C23B C24B 2.2(3)
C9B C22B C23B C24B -178.34(18)
C27B C22B C23B C29B -175.76(18)
C9B C22B C23B C29B 3.7(3)
C22B C23B C24B C25B -1.5(3)
C29B C23B C24B C25B 176.5(2)
C23B C24B C25B C26B 0.4(3)
C24B C25B C26B C27B 0.2(4)
C25B C26B C27B C22B 0.5(3)
C25B C26B C27B C28B -179.1(2)
C23B C22B C27B C26B -1.7(3)
C9B C22B C27B C26B 178.82(18)
C23B C22B C27B C28B 177.91(18)
C9B C22B C27B C28B -1.6(3)
C3B C4B C30B C31B 0.3(3)
C5B C4B C30B C31B -179.78(18)
C3B C4B C30B C33B 120.8(2)
C5B C4B C30B C33B -59.3(2)
C3B C4B C30B C32B -119.5(2)
C5B C4B C30B C32B 60.4(2)
C6B C1B C34B O2B 47.7(2)
C2B C1B C34B O2B -131.35(19)
C6B C1B C34B O1B -131.42(17)
C2B C1B C34B O1B 49.5(2)
C3B C2B C35B C36B -4.7(3)
C1B C2B C35B C36B 174.29(17)
C2B C35B C36B C37B 93.0(2)
C2B C35B C36B C41B -88.8(2)
C41B C36B C37B C38B 2.2(3)
C35B C36B C37B C38B -179.63(18)
C41B C36B C37B C50B -174.71(18)
C35B C36B C37B C50B 3.5(3)
C36B C37B C38B C39B -0.8(3)
C50B C37B C38B C39B 176.2(2)
C37B C38B C39B C40B -0.8(3)
C38B C39B C40B C41B 1.0(3)
C39B C40B C41B C36B 0.4(3)
C39B C40B C41B C42B -174.8(2)
C37B C36B C41B C40B -2.0(3)
C35B C36B C41B C40B 179.84(18)
C37B C36B C41B C42B 173.10(18)
C35B C36B C41B C42B -5.1(3)
C40B C41B C42B C47B -82.6(3)
C36B C41B C42B C47B 102.4(2)
C40B C41B C42B C43B 96.5(2)
C36B C41B C42B C43B -78.5(2)
C47B C42B C43B C44B -4.4(3)
C41B C42B C43B C44B 176.5(2)
C47B C42B C43B C49B 174.8(2)
C41B C42B C43B C49B -4.3(3)
C42B C43B C44B C45B 0.5(4)
C49B C43B C44B C45B -178.6(2)
C43B C44B C45B C46B 3.1(4)
C44B C45B C46B C47B -2.9(4)
C45B C46B C47B C42B -0.9(4)
C45B C46B C47B C48B 179.0(2)
C43B C42B C47B C46B 4.5(3)
C41B C42B C47B C46B -176.4(2)
C43B C42B C47B C48B -175.4(2)
C41B C42B C47B C48B 3.7(3)
C38B C37B C50B C55B 73.4(3)
C36B C37B C50B C55B -109.7(2)
C38B C37B C50B C51B -104.3(2)
C36B C37B C50B C51B 72.6(3)
C55B C50B C51B C52B 2.4(3)
C37B C50B C51B C52B -179.80(19)
C55B C50B C51B C57B -176.4(2)
C37B C50B C51B C57B 1.4(3)
C50B C51B C52B C53B -2.3(4)
C57B C51B C52B C53B 176.5(2)
C51B C52B C53B C54B 0.8(4)
C52B C53B C54B C55B 0.6(4)
C53B C54B C55B C50B -0.4(4)
C53B C54B C55B C56B 178.8(2)
C51B C50B C55B C54B -1.1(3)
C37B C50B C55B C54B -178.8(2)
C51B C50B C55B C56B 179.7(2)
C37B C50B C55B C56B 2.0(3)
C6C C1C C2C C3C 0.5(3)
C34C C1C C2C C3C -179.68(17)
C6C C1C C2C C35C -176.09(17)
C34C C1C C2C C35C 3.7(3)
C1C C2C C3C C4C 0.2(3)
C35C C2C C3C C4C 177.00(18)
C2C C3C C4C C5C -0.3(3)
C2C C3C C4C C30C 179.25(19)
C3C C4C C5C C6C -0.4(3)
C30C C4C C5C C6C -179.94(19)
C4C C5C C6C C1C 1.1(3)
C4C C5C C6C C7C -175.92(18)
C2C C1C C6C C5C -1.1(3)
C34C C1C C6C C5C 179.04(17)
C2C C1C C6C C7C 175.87(16)
C34C C1C C6C C7C -4.0(3)
C5C C6C C7C C8C 3.0(3)
C1C C6C C7C C8C -173.95(17)
C6C C7C C8C C9C -89.9(2)
C6C C7C C8C C13C 89.4(2)
C13C C8C C9C C10C -6.0(3)
C7C C8C C9C C10C 173.32(17)
C13C C8C C9C C22C 168.77(18)
C7C C8C C9C C22C -11.9(3)
C8C C9C C10C C11C 3.4(3)
C22C C9C C10C C11C -171.61(19)
C9C C10C C11C C12C 1.3(3)
C10C C11C C12C C13C -3.3(3)
C11C C12C C13C C8C 0.6(3)
C11C C12C C13C C14C 176.27(19)
C9C C8C C13C C12C 4.1(3)
C7C C8C C13C C12C -175.22(18)
C9C C8C C13C C14C -171.44(18)
C7C C8C C13C C14C 9.2(3)
C12C C13C C14C C15C 88.8(3)
C8C C13C C14C C15C -95.7(2)
C12C C13C C14C C19C -89.2(2)
C8C C13C C14C C19C 86.3(2)
C19C C14C C15C C16C -4.2(3)
C13C C14C C15C C16C 177.76(19)
C19C C14C C15C C21C 176.0(2)
C13C C14C C15C C21C -2.0(3)
C14C C15C C16C C17C 1.2(3)
C21C C15C C16C C17C -179.0(2)
C15C C16C C17C C18C 2.1(4)
C16C C17C C18C C19C -2.3(4)
C17C C18C C19C C14C -0.7(3)
C17C C18C C19C C20C 177.8(2)
C15C C14C C19C C18C 4.0(3)
C13C C14C C19C C18C -177.9(2)
C15C C14C C19C C20C -174.5(2)
C13C C14C C19C C20C 3.6(3)
C10C C9C C22C C23C 101.9(2)
C8C C9C C22C C23C -72.9(3)
C10C C9C C22C C27C -74.8(3)
C8C C9C C22C C27C 110.4(2)
C27C C22C C23C C24C -0.7(3)
C9C C22C C23C C24C -177.5(2)
C27C C22C C23C C29C 178.3(2)
C9C C22C C23C C29C 1.5(3)
C22C C23C C24C C25C 0.7(4)
C29C C23C C24C C25C -178.4(2)
C23C C24C C25C C26C -0.2(4)
C24C C25C C26C C27C -0.2(4)
C25C C26C C27C C22C 0.2(3)
C25C C26C C27C C28C -178.6(2)
C23C C22C C27C C26C 0.3(3)
C9C C22C C27C C26C 176.93(19)
C23C C22C C27C C28C 179.03(19)
C9C C22C C27C C28C -4.4(3)
C5C C4C C30C C32C -123.0(2)
C3C C4C C30C C32C 57.4(3)
C5C C4C C30C C31C -1.6(3)
C3C C4C C30C C31C 178.9(2)
C5C C4C C30C C33C 116.8(2)
C3C C4C C30C C33C -62.7(3)
C2C C1C C34C O2C -45.5(3)
C6C C1C C34C O2C 134.32(19)
C2C C1C C34C O1C 133.72(18)
C6C C1C C34C O1C -46.4(2)
C3C C2C C35C C36C 49.0(2)
C1C C2C C35C C36C -134.36(19)
C2C C35C C36C C37C -113.2(2)
C2C C35C C36C C41C 70.1(2)
C41C C36C C37C C38C -0.8(3)
C35C C36C C37C C38C -177.53(18)
C41C C36C C37C C50C 179.65(19)
C35C C36C C37C C50C 2.9(3)
C36C C37C C38C C39C -0.9(3)
C50C C37C C38C C39C 178.7(2)
C37C C38C C39C C40C 1.2(3)
C38C C39C C40C C41C 0.2(3)
C39C C40C C41C C36C -1.8(3)
C39C C40C C41C C42C 177.1(2)
C37C C36C C41C C40C 2.1(3)
C35C C36C C41C C40C 178.90(18)
C37C C36C C41C C42C -176.73(19)
C35C C36C C41C C42C 0.0(3)
C40C C41C C42C C47C -98.7(2)
C36C C41C C42C C47C 80.2(3)
C40C C41C C42C C43C 78.7(3)
C36C C41C C42C C43C -102.5(2)
C47C C42C C43C C44C -0.9(3)
C41C C42C C43C C44C -178.2(2)
C47C C42C C43C C49C 179.5(2)
C41C C42C C43C C49C 2.2(3)
C42C C43C C44C C45C 1.5(4)
C49C C43C C44C C45C -178.9(2)
C43C C44C C45C C46C -1.0(4)
C44C C45C C46C C47C -0.1(4)
C45C C46C C47C C42C 0.7(4)
C45C C46C C47C C48C 179.6(2)
C43C C42C C47C C46C -0.2(3)
C41C C42C C47C C46C 177.14(19)
C43C C42C C47C C48C -179.1(2)
C41C C42C C47C C48C -1.8(3)
C38C C37C C50C C55C 110.2(2)
C36C C37C C50C C55C -70.2(3)
C38C C37C C50C C51C -68.7(3)
C36C C37C C50C C51C 110.8(2)
C55C C50C C51C C52C 2.0(3)
C37C C50C C51C C52C -179.0(2)
C55C C50C C51C C57C -177.6(2)
C37C C50C C51C C57C 1.3(3)
C50C C51C C52C C53C -1.4(4)
C57C C51C C52C C53C 178.3(3)
C51C C52C C53C C54C 0.7(5)
C52C C53C C54C C55C -0.5(4)
C51C C50C C55C C54C -1.9(3)
C37C C50C C55C C54C 179.2(2)
C51C C50C C55C C56C 177.7(2)
C37C C50C C55C C56C -1.3(3)
C53C C54C C55C C50C 1.1(4)
C53C C54C C55C C56C -178.4(2)
